data_2102925
loop_
_publ_author_name
'Richter, Klaus W.'
'Prots, Yurii'
'Borrmann, Horst'
'Ramlau, Reiner'
'Grin, Yuri'

_publ_contact_author_address
;
Department of Inorganic Chemistry/Materials Chemistry
University of Vienna
W\"ahringer Strasse 42
1090 Wien
Austria
;
_publ_contact_author_email Klaus.Richter@univie.ac.at
_publ_contact_author_fax '+49 1 4277 9529'
_publ_contact_author_name 'Klaus W. Richter'
_publ_contact_author_phone '+43 1 4277 52910'
_publ_section_title
;
 Crystal structure and local order in
 Co~6~Al~11{-~<i>x</i>}Si~6+<i>x~</i>
;
_journal_coeditor_code SN5051
_journal_date_accepted 2007-06-18
_journal_date_recd_electronic 2007-02-08
_journal_issue 4
_journal_name_full 'Acta Crystallographica Section B'
_journal_page_first 551
_journal_page_last 560
_journal_paper_category FA
_journal_paper_doi 10.1107/S0108768107029709
_journal_volume 63
_journal_year 2007
_chemical_formula_sum 'Al11 Co6 Si6'
_chemical_formula_weight 818.9
_space_group_IT_number 36
_symmetry_cell_setting orthorhombic
_symmetry_space_group_name_Hall 'C 2c -2'
_symmetry_space_group_name_H-M 'C m c 21'
_atom_sites_solution_primary direct
_atom_sites_solution_secondary difmap
_audit_creation_method 'WinGX routine CIF_UPDATE'
_cell_angle_alpha 90
_cell_angle_beta 90
_cell_angle_gamma 90
_cell_formula_units_Z 8
_cell_length_a 8.0839(6)
_cell_length_b 14.5445(6)
_cell_length_c 21.3536(9)
_cell_measurement_temperature 295(2)
_cell_volume 2510.7(2)
_computing_cell_refinement 'CSD (Akselrud, 1993)'
_computing_data_collection 'CrystalClear (Rigaku Corp., 2000)'
_computing_data_reduction 'CrystalClear (Rigaku Corp., 2000)'
_computing_structure_refinement 'CSD (Akselrud, 1993)'
_diffrn_ambient_temperature 295.15
_diffrn_detector_area_resol_mean 14.6199
_diffrn_measured_fraction_theta_full 0.996
_diffrn_measured_fraction_theta_max 0.996
_diffrn_measurement_device 'Rigaku AFC7'
_diffrn_measurement_method oscillation
_diffrn_radiation_monochromator 'Graphite Monochromator'
_diffrn_radiation_source 'Sealed Tube'
_diffrn_radiation_type MoK\a
_diffrn_radiation_wavelength 0.7107
_diffrn_reflns_av_R_equivalents 0.000
_diffrn_reflns_av_sigmaI/netI 0.040
_diffrn_reflns_limit_h_max 7
_diffrn_reflns_limit_h_min -12
_diffrn_reflns_limit_k_max 19
_diffrn_reflns_limit_k_min -21
_diffrn_reflns_limit_l_max 31
_diffrn_reflns_limit_l_min -31
_diffrn_reflns_number 14089
_diffrn_reflns_reduction_process 'Lp corrections applied'
_diffrn_reflns_theta_full 31.99
_diffrn_reflns_theta_max 31.99
_diffrn_reflns_theta_min 1.91
_exptl_absorpt_coefficient_mu 9.06
_exptl_absorpt_correction_T_max 0.6868
_exptl_absorpt_correction_T_min 0.4553
_exptl_absorpt_correction_type multi-scan
_exptl_absorpt_process_details 'CrystalClear (Rigaku Corp., 2000), '
_exptl_crystal_colour grey
_exptl_crystal_density_diffrn 4.330
_exptl_crystal_density_method 'not measured'
_exptl_crystal_description prism-like
_exptl_crystal_F_000 3112
_exptl_crystal_size_max 0.140
_exptl_crystal_size_mid 0.035
_exptl_crystal_size_min 0.030
_refine_diff_density_max 2.309
_refine_diff_density_min -4.208
_refine_ls_abs_structure_details 'Flack H D (1983), Acta Cryst. A39, 876-881'
_refine_ls_abs_structure_Flack 0.53(2)
_refine_ls_extinction_coef 0.001110(10)
_refine_ls_extinction_expression Fc^*^=kFc[1+0.001xFc^2^\l^3^/sin(2\q)]^-1/4^
_refine_ls_extinction_method SHELXL
_refine_ls_goodness_of_fit_ref 1.010
_refine_ls_matrix_type full
_refine_ls_number_parameters 231
_refine_ls_number_reflns 13424
_refine_ls_number_restraints 0
_refine_ls_R_factor_gt 0.037
_refine_ls_shift/su_max 0.161
_refine_ls_structure_factor_coef F
_refine_ls_weighting_details 'calc w=1/[\s^2^(Fo^2^)+(0.0289P)^2^+36.2162P] where P=(Fo^2^+2Fc^2^)/3'
_refine_ls_weighting_scheme calc
_refine_ls_wR_factor_ref 0.108
_reflns_number_gt 13424
_reflns_number_total 14089
_reflns_threshold_expression >2sigma(I)
_cod_data_source_file sn5051.cif
_cod_data_source_block Co6Al11Si6_cmc21
_cod_depositor_comments
;
The following automatic conversions were performed:
'_exptl_absorpt_correction_type' value 'Multi-scan' changed to
'multi-scan' according to
'/home/saulius/struct/CIF-dictionaries/cif_core.dic' dictionary named
'cif_core.dic' version 2.4.1 from 2010-06-29.

Automatic conversion script
Id: cif_fix_enum 1527 2010-12-29 10:47:43Z saulius 

The following automatic conversions were performed:

'_exptl_absorpt_correction_type' value 'Multi-scan' changed to
'multi-scan' according to
/home/saulius/struct/CIF-dictionaries/cif_core.dic dictionary named
'cif_core.dic' version 2.4.1 from 2010-06-29.

Automatic conversion script
Id: cif_fix_values 1715 2011-07-08 13:25:40Z adriana 
;
_cod_original_cell_volume 2510.7(3)
_cod_database_code 2102925

loop_
_symmetry_equiv_pos_as_xyz
x,y,z
-x,y,z
x,-y,1/2+z
-x,-y,1/2+z
1/2+x,1/2+y,z
1/2-x,1/2+y,z
1/2+x,1/2-y,1/2+z
1/2-x,1/2-y,1/2+z

loop_
_atom_site_type_symbol
_atom_site_label
_atom_site_fract_x
_atom_site_fract_y
_atom_site_fract_z
_atom_site_U_iso_or_equiv
_atom_site_adp_type
_atom_site_occupancy
Co Co1a 0 0.11818(4) 0.54319(4) 0.0056(2) Uani 1.
Co Co1b 0.5 0.12601(5) 0.54129(3) 0.0077(2) Uani 1.
Co Co2a 0 0.30974(4) 0.22564(3) 0.0071(2) Uani 1.
Co Co2b 0.5 0.31619(4) 0.22948(3) 0.0073(2) Uani 1.
Co Co3a 0 0.10699(5) 0.91111(3) 0.0064(2) Uani 1.
Co Co3b 0.5 0.10836(5) 0.91275(3) 0.0066(2) Uani 1.
Co Co1c 0.25067(6) 0.37187(3) -0.04220(2) 0.006780(10) Uani 1.
Co Co2c 0.24444(6) 0.56260(3) 0.27230(2) 0.006080(10) Uani 1.
Co Co3c 0.24274(6) 0.35785(3) -0.41175(2) 0.005770(10) Uani 1.
Al Al1a 0 0.090130(10) 0.03744(8) 0.0124(5) Uani 1.
Al Al1b 0.5 0.096520(10) 0.03167(8) 0.0134(5) Uani 1.
Al Al2a 0 0.230960(10) 0.12010(8) 0.0087(4) Uani 1.
Al Al2b 0.5 0.244770(10) 0.11492(8) 0.0078(4) Uani 1.
Al Al3a 0 0.152910(10) 0.26890(7) 0.0059(4) Uani 1.
Al Al3b 0.5 0.160350(10) 0.28148(7) 0.0060(4) Uani 1.
Al Al4a 0 0.029550(10) 0.79797(8) 0.0103(4) Uani 1.
Al Al4b 0.5 0.032500(10) 0.79675(8) 0.0101(4) Uani 1.
Al Al5a 0 0.223010(10) 0.43838(8) 0.0072(4) Uani 1.
Al Al5b 0.5 0.221930(10) 0.43382(8) 0.0087(4) Uani 1.
Al Al6b 0.5 0.071020(10) 0.16607(8) 0.0107(3) Uiso 1.
Al Al1c 0.252950(10) 0.34438(7) 0.46556(5) 0.0087(3) Uani 1.
Al Al2c 0.246850(10) 0.48706(7) 0.38253(5) 0.0094(3) Uani 1.
Al Al3c 0.245640(10) 0.40704(7) 0.22435(6) 0.0111(3) Uani 1.
Al Al4c 0.241120(10) 0.28261(7) -0.29738(5) 0.0069(3) Uani 1.
Al Al5c 0.24149(2) 0.47171(7) 0.06358(6) 0.0123(3) Uani 1.
Al Al6c 0.2756(4) 0.3235(2) 0.3326(2) 0.0340(7) Uiso 0.5
Si Si1a 0 0.08561(9) 0.64496(7) 0.0083(4) Uani 1.
Si Si1b 0.5 0.093990(10) 0.64265(7) 0.0099(4) Uani 1.
Si Si2a 0 0.03662(9) 0.45335(7) 0.0067(4) Uani 1.
Si Si2b 0.5 0.03690(9) 0.45489(7) 0.0074(4) Uani 1.
Si Si1c 0.256640(10) 0.33853(7) -0.14520(5) 0.0101(3) Uani 1.
Si Si2c 0.247800(10) 0.28731(6) 0.04657(5) 0.0076(2) Uani 1.
SI Si3a 0.0666(3) 0.2997(2) 0.329280(10) 0.0193(5) Uiso 0.5
Si Si3b 0.6050(3) 0.3096(2) 0.329350(10) 0.0225(5) Uiso 0.5
Si Si3c 0.342330(10) 0.55612(6) 0.17003(5) 0.001940(10) Uiso 1.

loop_
_atom_site_aniso_label
_atom_site_aniso_U_11
_atom_site_aniso_U_22
_atom_site_aniso_U_33
_atom_site_aniso_U_12
_atom_site_aniso_U_13
_atom_site_aniso_U_23
Co1a 0.0060(3) 0.0066(3) 0.0042(3) 0 0.0000(3) -0.0004(2)
Co1b 0.0070(3) 0.0103(3) 0.0058(3) 0 0 0.0002(2)
Co2a 0.0083(3) 0.0063(3) 0.0068(3) 0 0 0.0013(2)
Co2b 0.0085(3) 0.0075(3) 0.0060(3) 0 0 0.0014(2)
Co3a 0.0079(3) 0.0045(3) 0.0069(3) 0 0 0.0017(2)
Co3b 0.0081(3) 0.0052(3) 0.0065(3) 0 0 0.0019(2)
Co1c 0.0058(2) 0.0079(2) 0.0066(2) 0.0001(2) 0.0001(2) 0.00069(2)
Co2c 0.0060(2) 0.0060(2) 0.0062(2) -0.0015(2) 0.0019(2) -0.000990(10)
Co3c 0.0047(2) 0.0056(2) 0.0070(2) -0.0005(2) 0.0003(2) 0.000650(10)
Al1a 0.0082(8) 0.0166(8) 0.0125(8) 0 0 -0.0049(6)
Al1b 0.0090(8) 0.0186(8) 0.0125(8) 0 0 -0.0063(6)
Al2a 0.0077(7) 0.0097(7) 0.0088(7) 0 0 -0.0016(5)
Al2b 0.0078(7) 0.0061(7) 0.0093(7) 0 0 0.0015(5)
Al3a 0.0045(7) 0.0049(6) 0.0083(7) 0 0 0.0013(5)
Al3b 0.0042(7) 0.0039(6) 0.0099(7) 0 0 0.0020(5)
Al4a 0.0121(8) 0.0083(7) 0.0104(7) 0 0 0.0008(5)
Al4b 0.0085(7) 0.0095(7) 0.0123(8) 0 0 0.0010(5)
Al5a 0.0062(7) 0.0036(6) 0.0117(7) 0 0 0.0016(5)
Al5b 0.0070(7) 0.0040(6) 0.0150(8) 0 0 0.0034(5)
Al1c 0.0033(5) 0.0132(5) 0.0096(5) 0.0004(4) 0.0006(4) 0.0041(4)
Al2c 0.0064(5) 0.0120(5) 0.0098(5) -0.0008(4) 0.0003(5) 0.0008(4)
Al3c 0.0070(5) 0.0098(5) 0.0165(5) -0.0004(4) 0.0023(5) -0.0037(4)
Al4c 0.0048(5) 0.0072(5) 0.0087(5) 0.0016(4) 0.0008(4) 0.0004(3)
Al5c 0.0106(5) 0.0083(5) 0.0179(6) 0.0002(4) 0.0008(5) -0.0013(4)
Si1a 0.0109(7) 0.0095(6) 0.0046(6) 0 0 -0.0023(5)
Si1b 0.0130(7) 0.0105(6) 0.0062(6) 0 0 -0.0032(5)
Si2a 0.0075(6) 0.0053(6) 0.0072(6) 0 0 -0.0021(5)
Si2b 0.0081(7) 0.0051(6) 0.0089(6) 0 0 -0.0019(5)
Si1c 0.0108(5) 0.0113(4) 0.0082(4) 0.0000(4) 0.0006(4) 0.0010(3)
Si2c 0.0074(4) 0.0054(4) 0.0101(4) 0.0005(4) 0.0008(4) 0.0016(3)

loop_
_atom_type_symbol
_atom_type_description
_atom_type_scat_dispersion_real
_atom_type_scat_dispersion_imag
_atom_type_scat_source
Al Al 0.0645 0.0514 'International Tables Vol C Tables 4.2.6.8 and 6.1.1.4'
Si Si 0.0817 0.0704 'International Tables Vol C Tables 4.2.6.8 and 6.1.1.4'
Co Co 0.3494 0.9721 'International Tables Vol C Tables 4.2.6.8 and 6.1.1.4'

loop_
_geom_angle_atom_site_label_1
_geom_angle_atom_site_label_2
_geom_angle_atom_site_label_3
_geom_angle_site_symmetry_1
_geom_angle_site_symmetry_3
_geom_angle
_geom_angle_publ_flag
Si1a Co1a Si2a . . 135.97(6) no
Si1a Co1a Si2c . 7_455 95.18(5) no
Si1a Co1a Si2c . 8_555 95.18(5) no
Si1a Co1a Al5c . 7_455 73.67(5) no
Si1a Co1a Al5c . 8_555 73.67(5) no
Si1a Co1a Al2b . 7_455 64.76(5) no
Si1a Co1a Al5a . . 158.03(6) no
Si1a Co1a Co1c . 7_455 131.75(5) no
Si1a Co1a Co1c . 8_555 131.75(5) no
Si1a Co1a Al1a . 3_555 80.02(5) no
Si2a Co1a Si2c . 7_455 108.59(5) no
Si2a Co1a Si2c . 8_555 108.59(5) no
Si2a Co1a Al5c . 7_455 82.72(5) no
Si2a Co1a Al5c . 8_555 82.72(5) no
Si2a Co1a Al2b . 7_455 159.27(6) no
Si2a Co1a Al5a . . 66.00(5) no
Si2a Co1a Co1c . 7_455 57.19(4) no
Si2a Co1a Co1c . 8_555 57.19(4) no
Si2a Co1a Al1a . 3_555 55.95(4) no
Si2c Co1a Si2c 7_455 8_555 111.94(5) no
Si2c Co1a Al5c 7_455 7_455 66.10(4) no
Si2c Co1a Al5c 7_455 8_555 168.14(6) no
Si2c Co1a Al2b 7_455 7_455 62.55(4) no
Si2c Co1a Al5a 7_455 . 73.12(4) no
Si2c Co1a Co1c 7_455 7_455 51.41(3) no
Si2c Co1a Co1c 7_455 8_555 127.13(5) no
Si2c Co1a Al1a 7_455 3_555 124.02(5) no
Si2c Co1a Al5c 8_555 7_455 168.14(6) no
Si2c Co1a Al5c 8_555 8_555 66.10(4) no
Si2c Co1a Al2b 8_555 7_455 62.55(4) no
Si2c Co1a Al5a 8_555 . 73.12(4) no
Si2c Co1a Co1c 8_555 7_455 127.13(5) no
Si2c Co1a Co1c 8_555 8_555 51.41(3) no
Si2c Co1a Al1a 8_555 3_555 124.02(5) no
Al5c Co1a Al5c 7_455 8_555 113.19(5) no
Al5c Co1a Al2b 7_455 7_455 107.95(5) no
Al5c Co1a Al5a 7_455 . 115.97(5) no
Al5c Co1a Co1c 7_455 7_455 61.71(4) no
Al5c Co1a Co1c 7_455 8_555 139.69(5) no
Al5c Co1a Al1a 7_455 3_555 59.01(4) no
Al5c Co1a Al2b 8_555 7_455 107.95(5) no
Al5c Co1a Al5a 8_555 . 115.97(5) no
Al5c Co1a Co1c 8_555 7_455 139.69(5) no
Al5c Co1a Co1c 8_555 8_555 61.71(4) no
Al5c Co1a Al1a 8_555 3_555 59.01(4) no
Al2b Co1a Al5a 7_455 . 93.27(5) no
Al2b Co1a Co1c 7_455 7_455 111.47(5) no
Al2b Co1a Co1c 7_455 8_555 111.47(5) no
Al2b Co1a Al1a 7_455 3_555 144.78(5) no
Al5a Co1a Co1c . 7_455 54.30(3) no
Al5a Co1a Co1c . 8_555 54.30(3) no
Al5a Co1a Al1a . 3_555 121.94(5) no
Co1c Co1a Co1c 7_455 8_555 95.55(3) no
Co1c Co1a Al1a 7_455 3_555 91.49(4) no
Co1c Co1a Al1a 8_555 3_555 91.49(4) no
Si1b Co1b Si2b . . 132.77(6) no
Si1b Co1b Si2c . 7_555 93.75(5) no
Si1b Co1b Si2c . 8_555 93.75(5) no
Si1b Co1b Al5c . 7_555 71.90(5) no
Si1b Co1b Al5c . 8_555 71.90(5) no
Si1b Co1b Al2a . 7_555 63.17(5) no
Si1b Co1b Al5b . . 160.85(6) no
Si1b Co1b Co1c . 7_555 130.40(5) no
Si1b Co1b Co1c . 8_555 130.40(5) no
Si2b Co1b Si2c . 7_555 110.17(5) no
Si2b Co1b Si2c . 8_555 110.17(5) no
Si2b Co1b Al5c . 7_555 80.00(5) no
Si2b Co1b Al5c . 8_555 80.00(5) no
Si2b Co1b Al2a . 7_555 164.06(6) no
Si2b Co1b Al5b . . 66.38(5) no
Si2b Co1b Co1c . 7_555 57.73(4) no
Si2b Co1b Co1c . 8_555 57.73(4) no
Si2c Co1b Si2c 7_555 8_555 115.42(5) no
Si2c Co1b Al5c 7_555 7_555 68.13(4) no
Si2c Co1b Al5c 7_555 8_555 165.59(6) no
Si2c Co1b Al2a 7_555 7_555 63.67(4) no
Si2c Co1b Al5b 7_555 . 76.37(4) no
Si2c Co1b Co1c 7_555 7_555 52.46(3) no
Si2c Co1b Co1c 7_555 8_555 131.30(5) no
Si2c Co1b Al5c 8_555 7_555 165.59(6) no
Si2c Co1b Al5c 8_555 8_555 68.13(4) no
Si2c Co1b Al2a 8_555 7_555 63.67(4) no
Si2c Co1b Al5b 8_555 . 76.37(4) no
Si2c Co1b Co1c 8_555 7_555 131.30(5) no
Si2c Co1b Co1c 8_555 8_555 52.46(3) no
Al5c Co1b Al5c 7_555 8_555 104.96(5) no
Al5c Co1b Al2a 7_555 7_555 109.11(5) no
Al5c Co1b Al5b 7_555 . 117.73(5) no
Al5c Co1b Co1c 7_555 7_555 62.54(4) no
Al5c Co1b Co1c 7_555 8_555 136.87(5) no
Al5c Co1b Al2a 8_555 7_555 109.11(5) no
Al5c Co1b Al5b 8_555 . 117.73(5) no
Al5c Co1b Co1c 8_555 7_555 136.87(5) no
Al5c Co1b Co1c 8_555 8_555 62.54(4) no
Al2a Co1b Al5b 7_555 . 97.68(5) no
Al2a Co1b Co1c 7_555 7_555 113.99(4) no
Al2a Co1b Co1c 7_555 8_555 113.99(4) no
Al5b Co1b Co1c . 7_555 55.23(3) no
Al5b Co1b Co1c . 8_555 55.23(3) no
Co1c Co1b Co1c 7_555 8_555 97.31(3) no
Si1b Co2a Si3a 7_454 . 143.17(8) no
Si1b Co2a Si3a 7_454 2_555 143.17(8) no
Si1b Co2a Al3c 7_454 . 68.36(5) no
Si1b Co2a Al3c 7_454 2_555 68.36(5) no
Si1b Co2a Al3a 7_454 . 150.36(6) no
Si1b Co2a Al2a 7_454 . 65.27(5) no
Si1b Co2a Al4c 7_454 7_455 100.16(5) no
Si1b Co2a Al4c 7_454 8_555 100.16(5) no
Si1b Co2a Al4b 7_454 7_454 85.18(5) no
Si3a Co2a Si3a . 2_555 27.31(9) no
Si3a Co2a Al3c . . 81.71(8) no
Si3a Co2a Al3c . 2_555 103.90(8) no
Si3a Co2a Al3a . . 64.96(7) no
Si3a Co2a Al2a . . 146.65(8) no
Si3a Co2a Al4c . 7_455 110.43(8) no
Si3a Co2a Al4c . 8_555 87.66(7) no
Si3a Co2a Al4b . 7_454 61.20(7) no
Si3a Co2a Al3c 2_555 . 103.90(8) no
Si3a Co2a Al3c 2_555 2_555 81.71(8) no
Si3a Co2a Al3a 2_555 . 64.96(7) no
Si3a Co2a Al2a 2_555 . 146.65(8) no
Si3a Co2a Al4c 2_555 7_455 87.66(7) no
Si3a Co2a Al4c 2_555 8_555 110.43(8) no
Si3a Co2a Al4b 2_555 7_454 61.20(7) no
Al3c Co2a Al3c . 2_555 109.04(5) no
Al3c Co2a Al3a . . 122.83(5) no
Al3c Co2a Al2a . . 104.65(5) no
Al3c Co2a Al4c . 7_455 167.85(6) no
Al3c Co2a Al4c . 8_555 68.47(4) no
Al3c Co2a Al4b . 7_454 61.47(4) no
Al3c Co2a Al3a 2_555 . 122.83(5) no
Al3c Co2a Al2a 2_555 . 104.65(5) no
Al3c Co2a Al4c 2_555 7_455 68.47(4) no
Al3c Co2a Al4c 2_555 8_555 167.85(6) no
Al3c Co2a Al4b 2_555 7_454 61.47(4) no
Al3a Co2a Al2a . . 85.10(5) no
Al3a Co2a Al4c . 7_455 65.27(4) no
Al3a Co2a Al4c . 8_555 65.27(4) no
Al3a Co2a Al4b . 7_454 124.46(5) no
Al2a Co2a Al4c . 7_455 65.61(4) no
Al2a Co2a Al4c . 8_555 65.61(4) no
Al2a Co2a Al4b . 7_454 150.45(6) no
Al4c Co2a Al4c 7_455 8_555 111.30(5) no
Al4c Co2a Al4b 7_455 7_454 123.29(5) no
Al4c Co2a Al4b 8_555 7_454 123.29(5) no
Si3b Co2b Si3b . 2_655 43.35(10) no
Si3b Co2b Si1a . 7_554 138.92(8) no
Si3b Co2b Al3c . . 112.00(8) no
Si3b Co2b Al3c . 2_655 75.74(8) no
Si3b Co2b Al4c . 7_555 84.29(8) no
Si3b Co2b Al4c . 8_555 118.63(8) no
Si3b Co2b Al3b . . 63.52(8) no
Si3b Co2b Al2b . . 146.95(8) no
Si3b Co2b Al4a . 7_554 61.83(8) no
Si3b Co2b Al6c . . 61.34(10) no
Si3b Co2b Al6c . 2_655 18.36(9) no
Si3b Co2b Si1a 2_655 7_554 138.92(8) no
Si3b Co2b Al3c 2_655 . 75.74(8) no
Si3b Co2b Al3c 2_655 2_655 112.00(8) no
Si3b Co2b Al4c 2_655 7_555 118.63(8) no
Si3b Co2b Al4c 2_655 8_555 84.29(8) no
Si3b Co2b Al3b 2_655 . 63.52(8) no
Si3b Co2b Al2b 2_655 . 146.95(8) no
Si3b Co2b Al4a 2_655 7_554 61.83(8) no
Si3b Co2b Al6c 2_655 . 18.36(9) no
Si3b Co2b Al6c 2_655 2_655 61.34(10) no
Si1a Co2b Al3c 7_554 . 68.27(5) no
Si1a Co2b Al3c 7_554 2_655 68.27(5) no
Si1a Co2b Al4c 7_554 7_555 100.23(5) no
Si1a Co2b Al4c 7_554 8_555 100.23(5) no
Si1a Co2b Al3b 7_554 . 154.46(6) no
Si1a Co2b Al2b 7_554 . 61.37(5) no
Si1a Co2b Al4a 7_554 7_554 84.74(5) no
Si1a Co2b Al6c 7_554 . 125.57(8) no
Si1a Co2b Al6c 7_554 2_655 125.57(8) no
Al3c Co2b Al3c . 2_655 114.37(5) no
Al3c Co2b Al4c . 7_555 163.70(6) no
Al3c Co2b Al4c . 8_555 69.10(4) no
Al3c Co2b Al3b . . 120.31(5) no
Al3c Co2b Al2b . . 99.78(5) no
Al3c Co2b Al4a . 7_554 64.66(4) no
Al3c Co2b Al6c . . 58.69(8) no
Al3c Co2b Al6c . 2_655 123.27(8) no
Al3c Co2b Al4c 2_655 7_555 69.10(4) no
Al3c Co2b Al4c 2_655 8_555 163.70(6) no
Al3c Co2b Al3b 2_655 . 120.31(5) no
Al3c Co2b Al2b 2_655 . 99.78(5) no
Al3c Co2b Al4a 2_655 7_554 64.66(4) no
Al3c Co2b Al6c 2_655 . 123.27(8) no
Al3c Co2b Al6c 2_655 2_655 58.69(8) no
Al4c Co2b Al4c 7_555 8_555 103.12(5) no
Al4c Co2b Al3b 7_555 . 65.35(4) no
Al4c Co2b Al2b 7_555 . 64.04(4) no
Al4c Co2b Al4a 7_555 7_554 127.56(5) no
Al4c Co2b Al6c 7_555 . 134.18(8) no
Al4c Co2b Al6c 7_555 2_655 72.62(8) no
Al4c Co2b Al3b 8_555 . 65.35(4) no
Al4c Co2b Al2b 8_555 . 64.04(4) no
Al4c Co2b Al4a 8_555 7_554 127.56(5) no
Al4c Co2b Al6c 8_555 . 72.62(8) no
Al4c Co2b Al6c 8_555 2_655 134.18(8) no
Al3b Co2b Al2b . . 93.09(5) no
Al3b Co2b Al4a . 7_554 120.80(5) no
Al3b Co2b Al6c . . 72.18(8) no
Al3b Co2b Al6c . 2_655 72.18(8) no
Al2b Co2b Al4a . 7_554 146.11(5) no
Al2b Co2b Al6c . . 136.41(8) no
Al2b Co2b Al6c . 2_655 136.41(8) no
Al4a Co2b Al6c 7_554 . 63.11(8) no
Al4a Co2b Al6c 7_554 2_655 63.11(8) no
Al6c Co2b Al6c . 2_655 78.92(10) no
Si2a Co3a Si3b 3_555 7_455 142.09(8) no
Si2a Co3a Si3b 3_555 8_555 142.09(8) no
Si2a Co3a Al1c 3_555 7_455 94.47(5) no
Si2a Co3a Al1c 3_555 8_555 94.47(5) no
Si2a Co3a Al5b 3_555 7_455 145.61(6) no
Si2a Co3a Al2c 3_555 7_455 66.43(4) no
Si2a Co3a Al2c 3_555 8_555 66.43(4) no
Si2a Co3a Al4a 3_555 . 88.36(5) no
Si2a Co3a Al6c 3_555 7_455 126.64(9) no
Si2a Co3a Al6c 3_555 8_555 126.64(9) no
Si2a Co3a Al1a 3_555 1_556 61.45(5) no
Si3b Co3a Si3b 7_455 8_555 43.52(10) no
Si3b Co3a Al1c 7_455 7_455 121.21(8) no
Si3b Co3a Al1c 7_455 8_555 84.57(8) no
Si3b Co3a Al5b 7_455 7_455 68.02(8) no
Si3b Co3a Al2c 7_455 7_455 113.67(8) no
Si3b Co3a Al2c 7_455 8_555 78.65(8) no
Si3b Co3a Al4a 7_455 . 62.14(8) no
Si3b Co3a Al6c 7_455 7_455 64.67(10) no
Si3b Co3a Al6c 7_455 8_555 21.28(10) no
Si3b Co3a Al1a 7_455 1_556 143.85(8) no
Si3b Co3a Al1c 8_555 7_455 84.57(8) no
Si3b Co3a Al1c 8_555 8_555 121.21(8) no
Si3b Co3a Al5b 8_555 7_455 68.02(8) no
Si3b Co3a Al2c 8_555 7_455 78.65(8) no
Si3b Co3a Al2c 8_555 8_555 113.67(8) no
Si3b Co3a Al4a 8_555 . 62.14(8) no
Si3b Co3a Al6c 8_555 7_455 21.28(10) no
Si3b Co3a Al6c 8_555 8_555 64.67(10) no
Si3b Co3a Al1a 8_555 1_556 143.85(8) no
Al1c Co3a Al1c 7_455 8_555 111.46(5) no
Al1c Co3a Al5b 7_455 7_455 67.71(5) no
Al1c Co3a Al2c 7_455 7_455 66.85(4) no
Al1c Co3a Al2c 7_455 8_555 160.13(5) no
Al1c Co3a Al4a 7_455 . 124.04(5) no
Al1c Co3a Al6c 7_455 7_455 68.27(8) no
Al1c Co3a Al6c 7_455 8_555 138.85(9) no
Al1c Co3a Al1a 7_455 1_556 63.09(4) no
Al1c Co3a Al5b 8_555 7_455 67.71(5) no
Al1c Co3a Al2c 8_555 7_455 160.13(5) no
Al1c Co3a Al2c 8_555 8_555 66.85(4) no
Al1c Co3a Al4a 8_555 . 124.04(5) no
Al1c Co3a Al6c 8_555 7_455 138.85(9) no
Al1c Co3a Al6c 8_555 8_555 68.27(8) no
Al1c Co3a Al1a 8_555 1_556 63.09(4) no
Al5b Co3a Al2c 7_455 7_455 125.13(5) no
Al5b Co3a Al2c 7_455 8_555 125.13(5) no
Al5b Co3a Al4a 7_455 . 126.02(5) no
Al5b Co3a Al6c 7_455 7_455 75.43(8) no
Al5b Co3a Al6c 7_455 8_555 75.43(8) no
Al5b Co3a Al1a 7_455 1_556 84.17(5) no
Al2c Co3a Al2c 7_455 8_555 107.59(5) no
Al2c Co3a Al4a 7_455 . 63.51(4) no
Al2c Co3a Al6c 7_455 7_455 60.31(8) no
Al2c Co3a Al6c 7_455 8_555 126.98(8) no
Al2c Co3a Al1a 7_455 1_556 101.00(5) no
Al2c Co3a Al4a 8_555 . 63.51(4) no
Al2c Co3a Al6c 8_555 7_455 126.98(8) no
Al2c Co3a Al6c 8_555 8_555 60.31(8) no
Al2c Co3a Al1a 8_555 1_556 101.00(5) no
Al4a Co3a Al6c . 7_455 65.84(8) no
Al4a Co3a Al6c . 8_555 65.84(8) no
Al4a Co3a Al1a . 1_556 149.81(6) no
Al6c Co3a Al6c 7_455 8_555 85.63(11) no
Al6c Co3a Al1a 7_455 1_556 131.29(9) no
Al6c Co3a Al1a 8_555 1_556 131.29(9) no
Si3a Co3b Si3a 7_555 8_555 27.19(9) no
Si3a Co3b Si2b 7_555 3_555 147.29(8) no
Si3a Co3b Al1c 7_555 7_555 89.89(8) no
Si3a Co3b Al1c 7_555 8_555 113.13(8) no
Si3a Co3b Al5a 7_555 7_555 66.42(7) no
Si3a Co3b Al2c 7_555 7_555 86.33(7) no
Si3a Co3b Al2c 7_555 8_555 107.99(8) no
Si3a Co3b Al1b 7_555 1_556 144.60(8) no
Si3a Co3b Al4b 7_555 . 61.78(7) no
Si3a Co3b Al6c 7_555 7_555 35.25(9) no
Si3a Co3b Al6c 7_555 8_555 62.28(9) no
Si3a Co3b Si2b 8_555 3_555 147.29(8) no
Si3a Co3b Al1c 8_555 7_555 113.13(8) no
Si3a Co3b Al1c 8_555 8_555 89.89(8) no
Si3a Co3b Al5a 8_555 7_555 66.42(7) no
Si3a Co3b Al2c 8_555 7_555 107.99(8) no
Si3a Co3b Al2c 8_555 8_555 86.33(7) no
Si3a Co3b Al1b 8_555 1_556 144.60(8) no
Si3a Co3b Al4b 8_555 . 61.78(7) no
Si3a Co3b Al6c 8_555 7_555 62.28(9) no
Si3a Co3b Al6c 8_555 8_555 35.25(9) no
Si2b Co3b Al1c 3_555 7_555 94.49(5) no
Si2b Co3b Al1c 3_555 8_555 94.49(5) no
Si2b Co3b Al5a 3_555 7_555 144.35(6) no
Si2b Co3b Al2c 3_555 7_555 65.97(4) no
Si2b Co3b Al2c 3_555 8_555 65.97(4) no
Si2b Co3b Al1b 3_555 1_556 63.05(5) no
Si2b Co3b Al4b 3_555 . 89.06(5) no
Si2b Co3b Al6c 3_555 7_555 122.10(8) no
Si2b Co3b Al6c 3_555 8_555 122.10(8) no
Al1c Co3b Al1c 7_555 8_555 114.28(5) no
Al1c Co3b Al5a 7_555 7_555 67.88(5) no
Al1c Co3b Al2c 7_555 7_555 66.93(4) no
Al1c Co3b Al2c 7_555 8_555 160.26(5) no
Al1c Co3b Al1b 7_555 1_556 63.70(5) no
Al1c Co3b Al4b 7_555 . 122.56(5) no
Al1c Co3b Al6c 7_555 7_555 62.88(7) no
Al1c Co3b Al6c 7_555 8_555 143.16(8) no
Al1c Co3b Al5a 8_555 7_555 67.88(5) no
Al1c Co3b Al2c 8_555 7_555 160.26(5) no
Al1c Co3b Al2c 8_555 8_555 66.93(4) no
Al1c Co3b Al1b 8_555 1_556 63.70(5) no
Al1c Co3b Al4b 8_555 . 122.56(5) no
Al1c Co3b Al6c 8_555 7_555 143.16(8) no
Al1c Co3b Al6c 8_555 8_555 62.88(7) no
Al5a Co3b Al2c 7_555 7_555 126.48(5) no
Al5a Co3b Al2c 7_555 8_555 126.48(5) no
Al5a Co3b Al1b 7_555 1_556 81.30(5) no
Al5a Co3b Al4b 7_555 . 126.59(5) no
Al5a Co3b Al6c 7_555 7_555 78.49(7) no
Al5a Co3b Al6c 7_555 8_555 78.49(7) no
Al2c Co3b Al2c 7_555 8_555 105.02(5) no
Al2c Co3b Al1b 7_555 1_556 102.63(5) no
Al2c Co3b Al4b 7_555 . 62.68(4) no
Al2c Co3b Al6c 7_555 7_555 56.14(7) no
Al2c Co3b Al6c 7_555 8_555 129.01(8) no
Al2c Co3b Al1b 8_555 1_556 102.63(5) no
Al2c Co3b Al4b 8_555 . 62.68(4) no
Al2c Co3b Al6c 8_555 7_555 129.01(8) no
Al2c Co3b Al6c 8_555 8_555 56.14(7) no
Al1b Co3b Al4b 1_556 . 152.11(6) no
Al1b Co3b Al6c 1_556 7_555 126.57(8) no
Al1b Co3b Al6c 1_556 8_555 126.57(8) no
Al4b Co3b Al6c . 7_555 67.07(7) no
Al4b Co3b Al6c . 8_555 67.07(7) no
Al6c Co3b Al6c 7_555 8_555 96.78(10) no
Si1c Co1c Si2c . . 134.59(5) no
Si1c Co1c Si2a . 7_554 93.57(5) no
Si1c Co1c Si2b . 7_454 96.35(5) no
Si1c Co1c Al5a . 7_554 72.50(5) no
Si1c Co1c Al5b . 7_454 72.50(5) no
Si1c Co1c Al2c . 3_564 64.38(4) no
Si1c Co1c Al5c . . 159.70(5) no
Si1c Co1c Co1b . 7_454 131.56(5) no
Si1c Co1c Co1a . 7_554 130.51(5) no
Si1c Co1c Al1c . 8_554 80.59(4) no
Si2c Co1c Si2a . 7_554 109.95(5) no
Si2c Co1c Si2b . 7_454 108.12(5) no
Si2c Co1c Al5a . 7_554 81.12(5) no
Si2c Co1c Al5b . 7_454 82.32(5) no
Si2c Co1c Al2c . 3_564 161.01(5) no
Si2c Co1c Al5c . . 65.71(4) no
Si2c Co1c Co1b . 7_454 56.25(3) no
Si2c Co1c Co1a . 7_554 58.31(3) no
Si2c Co1c Al1c . 8_554 54.00(4) no
Si2a Co1c Si2b 7_554 7_454 113.26(5) no
Si2a Co1c Al5a 7_554 7_554 67.78(5) no
Si2a Co1c Al5b 7_554 7_454 165.90(6) no
Si2a Co1c Al2c 7_554 3_564 63.40(4) no
Si2a Co1c Al5c 7_554 . 76.02(4) no
Si2a Co1c Co1b 7_554 7_454 130.22(5) no
Si2a Co1c Co1a 7_554 7_554 51.65(3) no
Si2a Co1c Al1c 7_554 8_554 124.03(5) no
Si2b Co1c Al5a 7_454 7_554 168.83(6) no
Si2b Co1c Al5b 7_454 7_454 67.36(5) no
Si2b Co1c Al2c 7_454 3_564 62.82(4) no
Si2b Co1c Al5c 7_454 . 72.69(4) no
Si2b Co1c Co1b 7_454 7_454 51.89(3) no
Si2b Co1c Co1a 7_454 7_554 127.40(5) no
Si2b Co1c Al1c 7_454 8_554 122.71(5) no
Al5a Co1c Al5b 7_554 7_454 108.76(5) no
Al5a Co1c Al2c 7_554 3_564 110.17(5) no
Al5a Co1c Al5c 7_554 . 117.67(5) no
Al5a Co1c Co1b 7_554 7_454 136.69(5) no
Al5a Co1c Co1a 7_554 7_554 62.57(4) no
Al5a Co1c Al1c 7_554 8_554 57.33(4) no
Al5b Co1c Al2c 7_454 3_564 107.10(5) no
Al5b Co1c Al5c 7_454 . 116.46(5) no
Al5b Co1c Co1b 7_454 7_454 62.11(4) no
Al5b Co1c Co1a 7_454 7_554 140.15(5) no
Al5b Co1c Al1c 7_454 8_554 57.14(4) no
Al2c Co1c Al5c 3_564 . 95.32(4) no
Al2c Co1c Co1b 3_564 7_454 112.92(4) no
Al2c Co1c Co1a 3_564 7_554 112.34(4) no
Al2c Co1c Al1c 3_564 8_554 144.92(5) no
Al5c Co1c Co1b . 7_454 54.39(3) no
Al5c Co1c Co1a . 7_554 55.14(3) no
Al5c Co1c Al1c . 8_554 119.69(4) no
Co1b Co1c Co1a 7_454 7_554 96.48(3) no
Co1b Co1c Al1c 7_454 8_554 88.26(3) no
Co1a Co1c Al1c 7_554 8_554 91.42(3) no
Si1c Co2c Si3c 3_565 . 137.56(5) no
Si1c Co2c Al3b 3_565 5_455 66.74(5) no
Si1c Co2c Al3a 3_565 5_555 69.37(5) no
Si1c Co2c Al4b 3_565 7_454 103.01(5) no
Si1c Co2c Al3c 3_565 . 153.45(5) no
Si1c Co2c Al4a 3_565 7_554 97.59(5) no
Si1c Co2c Al2c 3_565 . 64.25(4) no
Si1c Co2c Al4c 3_565 3_565 84.27(4) no
Si1c Co2c Al6b 3_565 5_455 125.86(5) no
Si3c Co2c Al3b . 5_455 111.99(5) no
Si3c Co2c Al3a . 5_555 72.95(4) no
Si3c Co2c Al4b . 7_454 116.65(5) no
Si3c Co2c Al3c . . 64.81(4) no
Si3c Co2c Al4a . 7_554 84.48(5) no
Si3c Co2c Al2c . . 146.25(5) no
Si3c Co2c Al4c . 3_565 61.27(4) no
Si3c Co2c Al6b . 5_455 61.14(4) no
Al3b Co2c Al3a 5_455 5_555 111.88(5) no
Al3b Co2c Al4b 5_455 7_454 70.21(5) no
Al3b Co2c Al3c 5_455 . 124.51(5) no
Al3b Co2c Al4a 5_455 7_554 162.63(6) no
Al3b Co2c Al2c 5_455 . 100.34(5) no
Al3b Co2c Al4c 5_455 3_565 63.29(4) no
Al3b Co2c Al6b 5_455 5_455 60.38(4) no
Al3a Co2c Al4b 5_555 7_454 169.19(6) no
Al3a Co2c Al3c 5_555 . 118.23(5) no
Al3a Co2c Al4a 5_555 7_554 66.46(5) no
Al3a Co2c Al2c 5_555 . 104.32(5) no
Al3a Co2c Al4c 5_555 3_565 62.91(4) no
Al3a Co2c Al6b 5_555 5_455 120.63(5) no
Al4b Co2c Al3c 7_454 . 65.15(5) no
Al4b Co2c Al4a 7_454 7_554 108.18(5) no
Al4b Co2c Al2c 7_454 . 64.99(4) no
Al4b Co2c Al4c 7_454 3_565 125.19(5) no
Al4b Co2c Al6b 7_454 5_455 69.92(5) no
Al3c Co2c Al4a . 7_554 66.57(5) no
Al3c Co2c Al2c . . 89.33(5) no
Al3c Co2c Al4c . 3_565 122.19(5) no
Al3c Co2c Al6b . 5_455 74.27(4) no
Al4a Co2c Al2c 7_554 . 64.68(4) no
Al4a Co2c Al4c 7_554 3_565 124.83(5) no
Al4a Co2c Al6b 7_554 5_455 136.28(5) no
Al2c Co2c Al4c . 3_565 148.49(5) no
Al2c Co2c Al6b . 5_455 134.81(5) no
Al4c Co2c Al6b 3_565 5_455 62.88(4) no
Si2c Co3c Si3c 8_554 3_564 141.82(5) no
Si2c Co3c Al1b 8_554 7_454 94.96(5) no
Si2c Co3c Al1a 8_554 7_554 94.80(5) no
Si2c Co3c Al2b 8_554 7_454 64.53(4) no
Si2c Co3c Al5c 8_554 3_564 145.11(5) no
Si2c Co3c Al2a 8_554 7_554 66.94(4) no
Si2c Co3c Al1c 8_554 1_554 62.83(4) no
Si2c Co3c Al4c 8_554 . 88.73(4) no
Si2c Co3c Al6b 8_554 7_454 126.88(5) no
Si3c Co3c Al1b 3_564 7_454 121.31(5) no
Si3c Co3c Al1a 3_564 7_554 82.62(5) no
Si3c Co3c Al2b 3_564 7_454 115.00(5) no
Si3c Co3c Al5c 3_564 3_564 68.04(4) no
Si3c Co3c Al2a 3_564 7_554 77.66(4) no
Si3c Co3c Al1c 3_564 1_554 142.03(5) no
Si3c Co3c Al4c 3_564 . 61.98(4) no
Si3c Co3c Al6b 3_564 7_454 65.70(4) no
Al1b Co3c Al1a 7_454 7_554 112.56(6) no
Al1b Co3c Al2b 7_454 7_454 69.03(5) no
Al1b Co3c Al5c 7_454 3_564 67.75(5) no
Al1b Co3c Al2a 7_454 7_554 160.96(6) no
Al1b Co3c Al1c 7_454 1_554 62.88(5) no
Al1b Co3c Al4c 7_454 . 124.68(5) no
Al1b Co3c Al6b 7_454 7_454 67.63(5) no
Al1a Co3c Al2b 7_554 7_454 159.14(6) no
Al1a Co3c Al5c 7_554 3_564 67.14(5) no
Al1a Co3c Al2a 7_554 7_554 65.37(5) no
Al1a Co3c Al1c 7_554 1_554 63.74(5) no
Al1a Co3c Al4c 7_554 . 122.10(5) no
Al1a Co3c Al6b 7_554 7_454 138.31(6) no
Al2b Co3c Al5c 7_454 3_564 128.37(5) no
Al2b Co3c Al2a 7_454 7_554 105.94(5) no
Al2b Co3c Al1c 7_454 1_554 101.81(5) no
Al2b Co3c Al4c 7_454 . 63.23(4) no
Al2b Co3c Al6b 7_454 7_454 62.37(4) no
Al5c Co3c Al2a 3_564 7_554 123.79(5) no
Al5c Co3c Al1c 3_564 1_554 82.29(4) no
Al5c Co3c Al4c 3_564 . 126.13(5) no
Al5c Co3c Al6b 3_564 7_454 75.92(4) no
Al2a Co3c Al1c 7_554 1_554 101.72(5) no
Al2a Co3c Al4c 7_554 . 63.38(4) no
Al2a Co3c Al6b 7_554 7_454 127.50(5) no
Al1c Co3c Al4c 1_554 . 151.55(5) no
Al1c Co3c Al6b 1_554 7_454 130.36(5) no
Al4c Co3c Al6b . 7_454 66.55(4) no
Co3c Al1a Co3c 7_455 8_555 115.08(6) no
Co3c Al1a Si2a 7_455 3_554 121.81(7) no
Co3c Al1a Al1c 7_455 7_454 61.09(4) no
Co3c Al1a Al1c 7_455 8_554 140.18(7) no
Co3c Al1a Al2a 7_455 . 58.67(5) no
Co3c Al1a Co3a 7_455 1_554 114.25(6) no
Co3c Al1a Al5c 7_455 5_445 57.63(4) no
Co3c Al1a Al5c 7_455 6_545 137.73(7) no
Co3c Al1a Co1a 7_455 3_554 106.79(6) no
Co3c Al1a Si3c 7_455 5_445 46.35(3) no
Co3c Al1a Si3c 7_455 6_545 89.65(5) no
Co3c Al1a Si2a 8_555 3_554 121.81(7) no
Co3c Al1a Al1c 8_555 7_454 140.18(7) no
Co3c Al1a Al1c 8_555 8_554 61.09(4) no
Co3c Al1a Al2a 8_555 . 58.67(5) no
Co3c Al1a Co3a 8_555 1_554 114.25(6) no
Co3c Al1a Al5c 8_555 5_445 137.73(7) no
Co3c Al1a Al5c 8_555 6_545 57.63(4) no
Co3c Al1a Co1a 8_555 3_554 106.79(6) no
Co3c Al1a Si3c 8_555 5_445 89.65(5) no
Co3c Al1a Si3c 8_555 6_545 46.35(3) no
Si2a Al1a Al1c 3_554 7_454 81.70(6) no
Si2a Al1a Al1c 3_554 8_554 81.70(6) no
Si2a Al1a Al2a 3_554 . 176.51(8) no
Si2a Al1a Co3a 3_554 1_554 50.95(4) no
Si2a Al1a Al5c 3_554 5_445 72.22(5) no
Si2a Al1a Al5c 3_554 6_545 72.22(5) no
Si2a Al1a Co1a 3_554 3_554 46.56(4) no
Si2a Al1a Si3c 3_554 5_445 121.04(6) no
Si2a Al1a Si3c 3_554 6_545 121.04(6) no
Al1c Al1a Al1c 7_454 8_554 95.74(6) no
Al1c Al1a Al2a 7_454 . 95.98(6) no
Al1c Al1a Co3a 7_454 1_554 53.15(4) no
Al1c Al1a Al5c 7_454 5_445 76.99(5) no
Al1c Al1a Al5c 7_454 6_545 153.63(7) no
Al1c Al1a Co1a 7_454 3_554 112.12(6) no
Al1c Al1a Si3c 7_454 5_445 105.56(6) no
Al1c Al1a Si3c 7_454 6_545 150.41(7) no
Al1c Al1a Al2a 8_554 . 95.98(6) no
Al1c Al1a Co3a 8_554 1_554 53.15(4) no
Al1c Al1a Al5c 8_554 5_445 153.63(7) no
Al1c Al1a Al5c 8_554 6_545 76.99(5) no
Al1c Al1a Co1a 8_554 3_554 112.12(6) no
Al1c Al1a Si3c 8_554 5_445 150.41(7) no
Al1c Al1a Si3c 8_554 6_545 105.56(6) no
Al2a Al1a Co3a . 1_554 125.56(7) no
Al2a Al1a Al5c . 5_445 109.88(7) no
Al2a Al1a Al5c . 6_545 109.88(7) no
Al2a Al1a Co1a . 3_554 136.93(7) no
Al2a Al1a Si3c . 5_445 62.05(5) no
Al2a Al1a Si3c . 6_545 62.05(5) no
Co3a Al1a Al5c 1_554 5_445 104.92(6) no
Co3a Al1a Al5c 1_554 6_545 104.92(6) no
Co3a Al1a Co1a 1_554 3_554 97.51(5) no
Co3a Al1a Si3c 1_554 5_445 155.65(6) no
Co3a Al1a Si3c 1_554 6_545 155.65(6) no
Al5c Al1a Al5c 5_445 6_545 98.19(6) no
Al5c Al1a Co1a 5_445 3_554 50.91(4) no
Al5c Al1a Si3c 5_445 5_445 54.11(4) no
Al5c Al1a Si3c 5_445 6_545 91.52(5) no
Al5c Al1a Co1a 6_545 3_554 50.91(4) no
Al5c Al1a Si3c 6_545 5_445 91.52(5) no
Al5c Al1a Si3c 6_545 6_545 54.11(4) no
Co1a Al1a Si3c 3_554 5_445 78.83(4) no
Co1a Al1a Si3c 3_554 6_545 78.83(4) no
Si3c Al1a Si3c 5_445 6_545 47.83(3) no
Co3c Al1b Co3c 7_555 8_555 109.82(6) no
Co3c Al1b Si2b 7_555 3_554 122.45(7) no
Co3c Al1b Co3b 7_555 1_554 118.94(7) no
Co3c Al1b Al1c 7_555 7_554 62.85(5) no
Co3c Al1b Al1c 7_555 8_554 144.73(7) no
Co3c Al1b Al5c 7_555 5_545 58.48(4) no
Co3c Al1b Al5c 7_555 6_545 129.67(7) no
Co3c Al1b Al2b 7_555 . 57.72(4) no
Co3c Al1b Al6b 7_555 . 62.34(5) no
Co3c Al1b Al5a 7_555 7_554 94.83(5) no
Co3c Al1b Si2b 8_555 3_554 122.45(7) no
Co3c Al1b Co3b 8_555 1_554 118.94(7) no
Co3c Al1b Al1c 8_555 7_554 144.73(7) no
Co3c Al1b Al1c 8_555 8_554 62.85(5) no
Co3c Al1b Al5c 8_555 5_545 129.67(7) no
Co3c Al1b Al5c 8_555 6_545 58.48(4) no
Co3c Al1b Al2b 8_555 . 57.72(4) no
Co3c Al1b Al6b 8_555 . 62.34(5) no
Co3c Al1b Al5a 8_555 7_554 94.83(5) no
Si2b Al1b Co3b 3_554 1_554 53.68(4) no
Si2b Al1b Al1c 3_554 7_554 84.44(6) no
Si2b Al1b Al1c 3_554 8_554 84.44(6) no
Si2b Al1b Al5c 3_554 5_545 69.87(5) no
Si2b Al1b Al5c 3_554 6_545 69.87(5) no
Si2b Al1b Al2b 3_554 . 179.30(8) no
Si2b Al1b Al6b 3_554 . 122.83(7) no
Si2b Al1b Al5a 3_554 7_554 102.61(6) no
Co3b Al1b Al1c 1_554 7_554 56.09(4) no
Co3b Al1b Al1c 1_554 8_554 56.09(4) no
Co3b Al1b Al5c 1_554 5_545 106.96(6) no
Co3b Al1b Al5c 1_554 6_545 106.96(6) no
Co3b Al1b Al2b 1_554 . 125.62(7) no
Co3b Al1b Al6b 1_554 . 176.52(7) no
Co3b Al1b Al5a 1_554 7_554 48.92(4) no
Al1c Al1b Al1c 7_554 8_554 102.10(6) no
Al1c Al1b Al5c 7_554 5_545 78.28(5) no
Al1c Al1b Al5c 7_554 6_545 154.22(7) no
Al1c Al1b Al2b 7_554 . 95.12(6) no
Al1c Al1b Al6b 7_554 . 125.06(7) no
Al1c Al1b Al5a 7_554 7_554 54.19(4) no
Al1c Al1b Al5c 8_554 5_545 154.22(7) no
Al1c Al1b Al5c 8_554 6_545 78.28(5) no
Al1c Al1b Al2b 8_554 . 95.12(6) no
Al1c Al1b Al6b 8_554 . 125.06(7) no
Al1c Al1b Al5a 8_554 7_554 54.19(4) no
Al5c Al1b Al5c 5_545 6_545 90.39(6) no
Al5c Al1b Al2b 5_545 . 110.58(6) no
Al5c Al1b Al6b 5_545 . 70.72(5) no
Al5c Al1b Al5a 5_545 7_554 132.47(6) no
Al5c Al1b Al2b 6_545 . 110.58(6) no
Al5c Al1b Al6b 6_545 . 70.72(5) no
Al5c Al1b Al5a 6_545 7_554 132.47(6) no
Al2b Al1b Al6b . . 57.86(5) no
Al2b Al1b Al5a . 7_554 76.70(5) no
Al6b Al1b Al5a . 7_554 134.56(6) no
Co2a Al2a Co3c . 7_455 117.97(6) no
Co2a Al2a Co3c . 8_555 117.97(6) no
Co2a Al2a Si1b . 7_454 52.34(4) no
Co2a Al2a Si2c . . 112.61(6) no
Co2a Al2a Si2c . 2_555 112.61(6) no
Co2a Al2a Co1b . 7_454 102.02(5) no
Co2a Al2a Al1a . . 157.70(7) no
Co2a Al2a Al4c . 7_455 57.31(4) no
Co2a Al2a Al4c . 8_555 57.31(4) no
Co2a Al2a Si3c . 5_445 93.82(5) no
Co2a Al2a Si3c . 6_545 93.82(5) no
Co3c Al2a Co3c 7_455 8_555 109.86(6) no
Co3c Al2a Si1b 7_455 7_454 123.32(6) no
Co3c Al2a Si2c 7_455 . 127.72(6) no
Co3c Al2a Si2c 7_455 2_555 52.08(4) no
Co3c Al2a Co1b 7_455 7_454 103.12(5) no
Co3c Al2a Al1a 7_455 . 55.96(4) no
Co3c Al2a Al4c 7_455 7_455 60.72(4) no
Co3c Al2a Al4c 7_455 8_555 139.45(6) no
Co3c Al2a Si3c 7_455 5_445 47.54(3) no
Co3c Al2a Si3c 7_455 6_545 90.67(5) no
Co3c Al2a Si1b 8_555 7_454 123.32(6) no
Co3c Al2a Si2c 8_555 . 52.08(4) no
Co3c Al2a Si2c 8_555 2_555 127.72(6) no
Co3c Al2a Co1b 8_555 7_454 103.12(5) no
Co3c Al2a Al1a 8_555 . 55.96(4) no
Co3c Al2a Al4c 8_555 7_455 139.45(6) no
Co3c Al2a Al4c 8_555 8_555 60.72(4) no
Co3c Al2a Si3c 8_555 5_445 90.67(5) no
Co3c Al2a Si3c 8_555 6_545 47.54(3) no
Si1b Al2a Si2c 7_454 . 78.93(5) no
Si1b Al2a Si2c 7_454 2_555 78.93(5) no
Si1b Al2a Co1b 7_454 7_454 49.68(4) no
Si1b Al2a Al1a 7_454 . 149.96(7) no
Si1b Al2a Al4c 7_454 7_455 87.21(6) no
Si1b Al2a Al4c 7_454 8_555 87.21(6) no
Si1b Al2a Si3c 7_454 5_445 139.23(6) no
Si1b Al2a Si3c 7_454 6_545 139.23(6) no
Si2c Al2a Si2c . 2_555 97.04(6) no
Si2c Al2a Co1b . 7_454 52.58(4) no
Si2c Al2a Al1a . . 81.31(5) no
Si2c Al2a Al4c . 7_455 166.14(7) no
Si2c Al2a Al4c . 8_555 80.08(5) no
Si2c Al2a Si3c . 5_445 140.99(6) no
Si2c Al2a Si3c . 6_545 98.53(5) no
Si2c Al2a Co1b 2_555 7_454 52.58(4) no
Si2c Al2a Al1a 2_555 . 81.31(5) no
Si2c Al2a Al4c 2_555 7_455 80.08(5) no
Si2c Al2a Al4c 2_555 8_555 166.14(7) no
Si2c Al2a Si3c 2_555 5_445 98.53(5) no
Si2c Al2a Si3c 2_555 6_545 140.99(6) no
Co1b Al2a Al1a 7_454 . 100.28(6) no
Co1b Al2a Al4c 7_454 7_455 117.39(6) no
Co1b Al2a Al4c 7_454 8_555 117.39(6) no
Co1b Al2a Si3c 7_454 5_445 150.64(6) no
Co1b Al2a Si3c 7_454 6_545 150.64(6) no
Al1a Al2a Al4c . 7_455 111.40(6) no
Al1a Al2a Al4c . 8_555 111.40(6) no
Al1a Al2a Si3c . 5_445 66.10(5) no
Al1a Al2a Si3c . 6_545 66.10(5) no
Al4c Al2a Al4c 7_455 8_555 99.45(6) no
Al4c Al2a Si3c 7_455 5_445 52.71(4) no
Al4c Al2a Si3c 7_455 6_545 91.97(5) no
Al4c Al2a Si3c 8_555 5_445 91.97(5) no
Al4c Al2a Si3c 8_555 6_545 52.71(4) no
Si3c Al2a Si3c 5_445 6_545 49.62(3) no
Co1a Al2b Co3c 7_554 7_555 109.31(6) no
Co1a Al2b Co3c 7_554 8_555 109.31(6) no
Co1a Al2b Si1a 7_554 7_554 52.12(4) no
Co1a Al2b Si2c 7_554 . 57.70(4) no
Co1a Al2b Si2c 7_554 2_655 57.70(4) no
Co1a Al2b Co2b 7_554 . 104.53(5) no
Co1a Al2b Al4c 7_554 7_555 122.22(6) no
Co1a Al2b Al4c 7_554 8_555 122.22(6) no
Co1a Al2b Al6b 7_554 . 165.84(7) no
Co1a Al2b Al1b 7_554 . 102.96(6) no
Co3c Al2b Co3c 7_555 8_555 101.70(5) no
Co3c Al2b Si1a 7_555 7_554 128.87(7) no
Co3c Al2b Si2c 7_555 . 128.78(6) no
Co3c Al2b Si2c 7_555 2_655 53.27(4) no
Co3c Al2b Co2b 7_555 . 115.96(6) no
Co3c Al2b Al4c 7_555 7_555 60.99(4) no
Co3c Al2b Al4c 7_555 8_555 128.42(6) no
Co3c Al2b Al6b 7_555 . 63.11(4) no
Co3c Al2b Al1b 7_555 . 53.25(4) no
Co3c Al2b Si1a 8_555 7_554 128.87(7) no
Co3c Al2b Si2c 8_555 . 53.27(4) no
Co3c Al2b Si2c 8_555 2_655 128.78(6) no
Co3c Al2b Co2b 8_555 . 115.96(6) no
Co3c Al2b Al4c 8_555 7_555 128.42(6) no
Co3c Al2b Al4c 8_555 8_555 60.99(4) no
Co3c Al2b Al6b 8_555 . 63.11(4) no
Co3c Al2b Al1b 8_555 . 53.25(4) no
Si1a Al2b Si2c 7_554 . 84.86(6) no
Si1a Al2b Si2c 7_554 2_655 84.86(6) no
Si1a Al2b Co2b 7_554 . 52.42(4) no
Si1a Al2b Al4c 7_554 7_555 88.20(6) no
Si1a Al2b Al4c 7_554 8_555 88.20(6) no
Si1a Al2b Al6b 7_554 . 142.05(7) no
Si1a Al2b Al1b 7_554 . 155.07(7) no
Si2c Al2b Si2c . 2_655 104.27(6) no
Si2c Al2b Co2b . . 115.25(6) no
Si2c Al2b Al4c . 7_555 170.22(7) no
Si2c Al2b Al4c . 8_555 81.90(5) no
Si2c Al2b Al6b . . 116.37(6) no
Si2c Al2b Al1b . . 79.94(5) no
Si2c Al2b Co2b 2_655 . 115.25(6) no
Si2c Al2b Al4c 2_655 7_555 81.90(5) no
Si2c Al2b Al4c 2_655 8_555 170.22(7) no
Si2c Al2b Al6b 2_655 . 116.37(6) no
Si2c Al2b Al1b 2_655 . 79.94(5) no
Co2b Al2b Al4c . 7_555 54.97(4) no
Co2b Al2b Al4c . 8_555 54.97(4) no
Co2b Al2b Al6b . . 89.63(5) no
Co2b Al2b Al1b . . 152.51(7) no
Al4c Al2b Al4c 7_555 8_555 91.03(5) no
Al4c Al2b Al6b 7_555 . 66.06(5) no
Al4c Al2b Al1b 7_555 . 108.88(6) no
Al4c Al2b Al6b 8_555 . 66.06(5) no
Al4c Al2b Al1b 8_555 . 108.88(6) no
Al6b Al2b Al1b . . 62.88(5) no
Co2c Al3a Co2c 5_445 6_545 115.03(6) no
Co2c Al3a Co2a 5_445 . 120.54(6) no
Co2c Al3a Si3a 5_445 . 127.72(8) no
Co2c Al3a Si3a 5_445 2_555 104.81(8) no
Co2c Al3a Si1c 5_445 7_455 52.29(4) no
Co2c Al3a Si1c 5_445 8_555 128.38(6) no
Co2c Al3a Al4c 5_445 7_455 63.08(4) no
Co2c Al3a Al4c 5_445 8_555 149.01(7) no
Co2c Al3a Al4a 5_445 3_554 58.07(4) no
Co2c Al3a Si3c 5_445 5_445 51.51(3) no
Co2c Al3a Si3c 5_445 6_545 97.75(5) no
Co2c Al3a Co2a 6_545 . 120.54(6) no
Co2c Al3a Si3a 6_545 . 104.81(8) no
Co2c Al3a Si3a 6_545 2_555 127.72(8) no
Co2c Al3a Si1c 6_545 7_455 128.38(6) no
Co2c Al3a Si1c 6_545 8_555 52.29(4) no
Co2c Al3a Al4c 6_545 7_455 149.01(7) no
Co2c Al3a Al4c 6_545 8_555 63.08(4) no
Co2c Al3a Al4a 6_545 3_554 58.07(4) no
Co2c Al3a Si3c 6_545 5_445 97.75(5) no
Co2c Al3a Si3c 6_545 6_545 51.51(3) no
Co2a Al3a Si3a . . 54.14(7) no
Co2a Al3a Si3a . 2_555 54.14(7) no
Co2a Al3a Si1c . 7_455 102.29(6) no
Co2a Al3a Si1c . 8_555 102.29(6) no
Co2a Al3a Al4c . 7_455 58.69(4) no
Co2a Al3a Al4c . 8_555 58.69(4) no
Co2a Al3a Al4a . 3_554 171.12(7) no
Co2a Al3a Si3c . 5_445 100.39(5) no
Co2a Al3a Si3c . 6_545 100.39(5) no
Si3a Al3a Si3a . 2_555 24.38(8) no
Si3a Al3a Si1c . 7_455 76.78(7) no
Si3a Al3a Si1c . 8_555 57.51(7) no
Si3a Al3a Al4c . 7_455 97.94(8) no
Si3a Al3a Al4c . 8_555 79.06(7) no
Si3a Al3a Al4a . 3_554 134.40(9) no
Si3a Al3a Si3c . 5_445 152.28(8) no
Si3a Al3a Si3c . 6_545 134.08(8) no
Si3a Al3a Si1c 2_555 7_455 57.51(7) no
Si3a Al3a Si1c 2_555 8_555 76.78(7) no
Si3a Al3a Al4c 2_555 7_455 79.06(7) no
Si3a Al3a Al4c 2_555 8_555 97.94(8) no
Si3a Al3a Al4a 2_555 3_554 134.40(9) no
Si3a Al3a Si3c 2_555 5_445 134.08(8) no
Si3a Al3a Si3c 2_555 6_545 152.28(8) no
Si1c Al3a Si1c 7_455 8_555 93.88(5) no
Si1c Al3a Al4c 7_455 7_455 76.95(5) no
Si1c Al3a Al4c 7_455 8_555 155.37(7) no
Si1c Al3a Al4a 7_455 3_554 83.68(5) no
Si1c Al3a Si3c 7_455 5_445 101.62(5) no
Si1c Al3a Si3c 7_455 6_545 149.02(6) no
Si1c Al3a Al4c 8_555 7_455 155.37(7) no
Si1c Al3a Al4c 8_555 8_555 76.95(5) no
Si1c Al3a Al4a 8_555 3_554 83.68(5) no
Si1c Al3a Si3c 8_555 5_445 149.02(6) no
Si1c Al3a Si3c 8_555 6_545 101.62(5) no
Al4c Al3a Al4c 7_455 8_555 101.89(6) no
Al4c Al3a Al4a 7_455 3_554 117.29(6) no
Al4c Al3a Si3c 7_455 5_445 55.49(4) no
Al4c Al3a Si3c 7_455 6_545 97.50(5) no
Al4c Al3a Al4a 8_555 3_554 117.29(6) no
Al4c Al3a Si3c 8_555 5_445 97.50(5) no
Al4c Al3a Si3c 8_555 6_545 55.49(4) no
Al4a Al3a Si3c 3_554 5_445 71.74(5) no
Al4a Al3a Si3c 3_554 6_545 71.74(5) no
Si3c Al3a Si3c 5_445 6_545 53.34(4) no
Co2c Al3b Co2c 5_545 6_545 108.02(6) no
Co2c Al3b Co2b 5_545 . 119.17(6) no
Co2c Al3b Si3b 5_545 . 105.01(8) no
Co2c Al3b Si3b 5_545 2_655 142.99(9) no
Co2c Al3b Si1c 5_545 7_555 53.57(4) no
Co2c Al3b Si1c 5_545 8_555 134.26(7) no
Co2c Al3b Al4c 5_545 7_555 62.98(4) no
Co2c Al3b Al4c 5_545 8_555 135.34(6) no
Co2c Al3b Al6b 5_545 . 69.97(5) no
Co2c Al3b Al4b 5_545 3_554 55.32(4) no
Co2c Al3b Al6c 5_545 . 157.45(8) no
Co2c Al3b Al6c 5_545 2_655 90.01(7) no
Co2c Al3b Co2b 6_545 . 119.17(6) no
Co2c Al3b Si3b 6_545 . 142.99(9) no
Co2c Al3b Si3b 6_545 2_655 105.01(8) no
Co2c Al3b Si1c 6_545 7_555 134.26(7) no
Co2c Al3b Si1c 6_545 8_555 53.57(4) no
Co2c Al3b Al4c 6_545 7_555 135.34(6) no
Co2c Al3b Al4c 6_545 8_555 62.98(4) no
Co2c Al3b Al6b 6_545 . 69.97(5) no
Co2c Al3b Al4b 6_545 3_554 55.32(4) no
Co2c Al3b Al6c 6_545 . 90.01(7) no
Co2c Al3b Al6c 6_545 2_655 157.45(8) no
Co2b Al3b Si3b . . 53.90(7) no
Co2b Al3b Si3b . 2_655 53.90(7) no
Co2b Al3b Si1c . 7_555 105.03(6) no
Co2b Al3b Si1c . 8_555 105.03(6) no
Co2b Al3b Al4c . 7_555 56.69(4) no
Co2b Al3b Al4c . 8_555 56.69(4) no
Co2b Al3b Al6b . . 91.69(5) no
Co2b Al3b Al4b . 3_554 160.53(7) no
Co2b Al3b Al6c . . 58.73(7) no
Co2b Al3b Al6c . 2_655 58.73(7) no
Si3b Al3b Si3b . 2_655 38.95(9) no
Si3b Al3b Si1c . 7_555 59.11(7) no
Si3b Al3b Si1c . 8_555 91.08(8) no
Si3b Al3b Al4c . 7_555 75.42(7) no
Si3b Al3b Al4c . 8_555 103.21(8) no
Si3b Al3b Al6b . . 138.85(9) no
Si3b Al3b Al4b . 3_554 143.21(9) no
Si3b Al3b Al6c . . 54.27(9) no
Si3b Al3b Al6c . 2_655 15.32(9) no
Si3b Al3b Si1c 2_655 7_555 91.08(8) no
Si3b Al3b Si1c 2_655 8_555 59.11(7) no
Si3b Al3b Al4c 2_655 7_555 103.21(8) no
Si3b Al3b Al4c 2_655 8_555 75.42(7) no
Si3b Al3b Al6b 2_655 . 138.85(9) no
Si3b Al3b Al4b 2_655 3_554 143.21(9) no
Si3b Al3b Al6c 2_655 . 15.32(9) no
Si3b Al3b Al6c 2_655 2_655 54.27(9) no
Si1c Al3b Si1c 7_555 8_555 105.92(6) no
Si1c Al3b Al4c 7_555 7_555 78.34(5) no
Si1c Al3b Al4c 7_555 8_555 161.41(7) no
Si1c Al3b Al6b 7_555 . 122.40(6) no
Si1c Al3b Al4b 7_555 3_554 86.37(5) no
Si1c Al3b Al6c 7_555 . 104.13(8) no
Si1c Al3b Al6c 7_555 2_655 48.18(7) no
Si1c Al3b Al4c 8_555 7_555 161.41(7) no
Si1c Al3b Al4c 8_555 8_555 78.34(5) no
Si1c Al3b Al6b 8_555 . 122.40(6) no
Si1c Al3b Al4b 8_555 3_554 86.37(5) no
Si1c Al3b Al6c 8_555 . 48.18(7) no
Si1c Al3b Al6c 8_555 2_655 104.13(8) no
Al4c Al3b Al4c 7_555 8_555 92.15(5) no
Al4c Al3b Al6b 7_555 . 65.95(5) no
Al4c Al3b Al4b 7_555 3_554 112.11(6) no
Al4c Al3b Al6c 7_555 . 113.31(8) no
Al4c Al3b Al6c 7_555 2_655 64.77(7) no
Al4c Al3b Al6b 8_555 . 65.95(5) no
Al4c Al3b Al4b 8_555 3_554 112.11(6) no
Al4c Al3b Al6c 8_555 . 64.77(7) no
Al4c Al3b Al6c 8_555 2_655 113.31(8) no
Al6b Al3b Al4b . 3_554 68.83(5) no
Al6b Al3b Al6c . . 130.65(8) no
Al6b Al3b Al6c . 2_655 130.65(8) no
Al4b Al3b Al6c 3_554 . 134.55(8) no
Al4b Al3b Al6c 3_554 2_655 134.55(8) no
Al6c Al3b Al6c . 2_655 69.58(9) no
Co2c Al4a Co2c 7_455 8_555 109.94(6) no
Co2c Al4a Si3b 7_455 7_455 143.94(9) no
Co2c Al4a Si3b 7_455 8_555 105.61(8) no
Co2c Al4a Co3a 7_455 . 114.92(6) no
Co2c Al4a Co2b 7_455 7_455 109.05(6) no
Co2c Al4a Al3a 7_455 3_555 55.47(4) no
Co2c Al4a Al2c 7_455 7_455 58.98(4) no
Co2c Al4a Al2c 7_455 8_555 135.07(7) no
Co2c Al4a Al3c 7_455 7_455 56.03(4) no
Co2c Al4a Al3c 7_455 8_555 131.82(7) no
Co2c Al4a Al6c 7_455 7_455 86.25(8) no
Co2c Al4a Al6c 7_455 8_555 163.62(9) no
Co2c Al4a Si3c 7_455 7_455 45.18(3) no
Co2c Al4a Si3c 7_455 8_555 86.28(5) no
Co2c Al4a Si3b 8_555 7_455 105.61(8) no
Co2c Al4a Si3b 8_555 8_555 143.94(9) no
Co2c Al4a Co3a 8_555 . 114.92(6) no
Co2c Al4a Co2b 8_555 7_455 109.05(6) no
Co2c Al4a Al3a 8_555 3_555 55.47(4) no
Co2c Al4a Al2c 8_555 7_455 135.07(7) no
Co2c Al4a Al2c 8_555 8_555 58.98(4) no
Co2c Al4a Al3c 8_555 7_455 131.82(7) no
Co2c Al4a Al3c 8_555 8_555 56.03(4) no
Co2c Al4a Al6c 8_555 7_455 163.62(9) no
Co2c Al4a Al6c 8_555 8_555 86.25(8) no
Co2c Al4a Si3c 8_555 7_455 86.28(5) no
Co2c Al4a Si3c 8_555 8_555 45.18(3) no
Si3b Al4a Si3b 7_455 8_555 38.45(9) no
Si3b Al4a Co3a 7_455 . 51.74(7) no
Si3b Al4a Co2b 7_455 7_455 51.80(7) no
Si3b Al4a Al3a 7_455 3_555 160.58(9) no
Si3b Al4a Al2c 7_455 7_455 98.90(8) no
Si3b Al4a Al2c 7_455 8_555 70.29(7) no
Si3b Al4a Al3c 7_455 7_455 95.19(8) no
Si3b Al4a Al3c 7_455 8_555 66.28(7) no
Si3b Al4a Al6c 7_455 7_455 58.03(9) no
Si3b Al4a Al6c 7_455 8_555 19.69(9) no
Si3b Al4a Si3c 7_455 7_455 133.88(8) no
Si3b Al4a Si3c 7_455 8_555 115.84(8) no
Si3b Al4a Co3a 8_555 . 51.74(7) no
Si3b Al4a Co2b 8_555 7_455 51.80(7) no
Si3b Al4a Al3a 8_555 3_555 160.58(9) no
Si3b Al4a Al2c 8_555 7_455 70.29(7) no
Si3b Al4a Al2c 8_555 8_555 98.90(8) no
Si3b Al4a Al3c 8_555 7_455 66.28(7) no
Si3b Al4a Al3c 8_555 8_555 95.19(8) no
Si3b Al4a Al6c 8_555 7_455 19.69(9) no
Si3b Al4a Al6c 8_555 8_555 58.03(9) no
Si3b Al4a Si3c 8_555 7_455 115.84(8) no
Si3b Al4a Si3c 8_555 8_555 133.88(8) no
Co3a Al4a Co2b . 7_455 98.10(5) no
Co3a Al4a Al3a . 3_555 128.16(6) no
Co3a Al4a Al2c . 7_455 55.94(4) no
Co3a Al4a Al2c . 8_555 55.94(4) no
Co3a Al4a Al3c . 7_455 112.13(6) no
Co3a Al4a Al3c . 8_555 112.13(6) no
Co3a Al4a Al6c . 7_455 57.15(7) no
Co3a Al4a Al6c . 8_555 57.15(7) no
Co3a Al4a Si3c . 7_455 156.99(6) no
Co3a Al4a Si3c . 8_555 156.99(6) no
Co2b Al4a Al3a 7_455 3_555 133.73(7) no
Co2b Al4a Al2c 7_455 7_455 115.71(6) no
Co2b Al4a Al2c 7_455 8_555 115.71(6) no
Co2b Al4a Al3c 7_455 7_455 53.58(4) no
Co2b Al4a Al3c 7_455 8_555 53.58(4) no
Co2b Al4a Al6c 7_455 7_455 61.42(7) no
Co2b Al4a Al6c 7_455 8_555 61.42(7) no
Co2b Al4a Si3c 7_455 7_455 82.10(4) no
Co2b Al4a Si3c 7_455 8_555 82.10(4) no
Al3a Al4a Al2c 3_555 7_455 93.68(6) no
Al3a Al4a Al2c 3_555 8_555 93.68(6) no
Al3a Al4a Al3c 3_555 7_455 101.33(6) no
Al3a Al4a Al3c 3_555 8_555 101.33(6) no
Al3a Al4a Al6c 3_555 7_455 140.89(9) no
Al3a Al4a Al6c 3_555 8_555 140.89(9) no
Al3a Al4a Si3c 3_555 7_455 55.76(4) no
Al3a Al4a Si3c 3_555 8_555 55.76(4) no
Al2c Al4a Al2c 7_455 8_555 96.65(6) no
Al2c Al4a Al3c 7_455 7_455 81.24(5) no
Al2c Al4a Al3c 7_455 8_555 164.93(7) no
Al2c Al4a Al6c 7_455 7_455 55.23(8) no
Al2c Al4a Al6c 7_455 8_555 111.38(9) no
Al2c Al4a Si3c 7_455 7_455 103.08(5) no
Al2c Al4a Si3c 7_455 8_555 144.10(6) no
Al2c Al4a Al3c 8_555 7_455 164.93(7) no
Al2c Al4a Al3c 8_555 8_555 81.24(5) no
Al2c Al4a Al6c 8_555 7_455 111.38(9) no
Al2c Al4a Al6c 8_555 8_555 55.23(8) no
Al2c Al4a Si3c 8_555 7_455 144.10(6) no
Al2c Al4a Si3c 8_555 8_555 103.08(5) no
Al3c Al4a Al3c 7_455 8_555 96.89(6) no
Al3c Al4a Al6c 7_455 7_455 55.26(8) no
Al3c Al4a Al6c 7_455 8_555 111.50(9) no
Al3c Al4a Si3c 7_455 7_455 49.96(4) no
Al3c Al4a Si3c 7_455 8_555 86.64(5) no
Al3c Al4a Al6c 8_555 7_455 111.50(9) no
Al3c Al4a Al6c 8_555 8_555 55.26(8) no
Al3c Al4a Si3c 8_555 7_455 86.64(5) no
Al3c Al4a Si3c 8_555 8_555 49.96(4) no
Al6c Al4a Al6c 7_455 8_555 77.47(10) no
Al6c Al4a Si3c 7_455 7_455 104.51(8) no
Al6c Al4a Si3c 7_455 8_555 137.69(9) no
Al6c Al4a Si3c 8_555 7_455 137.69(9) no
Al6c Al4a Si3c 8_555 8_555 104.51(8) no
Si3c Al4a Si3c 7_455 8_555 46.00(3) no
Co2c Al4b Co2c 7_555 8_555 106.39(6) no
Co2c Al4b Si3a 7_555 7_555 114.69(8) no
Co2c Al4b Si3a 7_555 8_555 138.61(9) no
Co2c Al4b Al3c 7_555 7_555 57.71(4) no
Co2c Al4b Al3c 7_555 8_555 131.19(7) no
Co2c Al4b Co3b 7_555 . 114.92(6) no
Co2c Al4b Al2c 7_555 7_555 59.80(4) no
Co2c Al4b Al2c 7_555 8_555 132.09(7) no
Co2c Al4b Co2a 7_555 7_555 110.53(6) no
Co2c Al4b Al3b 7_555 3_555 54.47(4) no
Co2c Al4b Al6c 7_555 7_555 81.83(7) no
Co2c Al4b Al6c 7_555 8_555 171.76(9) no
Co2c Al4b Al6b 7_555 3_555 63.11(4) no
Co2c Al4b Si3a 8_555 7_555 138.61(9) no
Co2c Al4b Si3a 8_555 8_555 114.69(8) no
Co2c Al4b Al3c 8_555 7_555 131.19(7) no
Co2c Al4b Al3c 8_555 8_555 57.71(4) no
Co2c Al4b Co3b 8_555 . 114.92(6) no
Co2c Al4b Al2c 8_555 7_555 132.09(7) no
Co2c Al4b Al2c 8_555 8_555 59.80(4) no
Co2c Al4b Co2a 8_555 7_555 110.53(6) no
Co2c Al4b Al3b 8_555 3_555 54.47(4) no
Co2c Al4b Al6c 8_555 7_555 171.76(9) no
Co2c Al4b Al6c 8_555 8_555 81.83(7) no
Co2c Al4b Al6b 8_555 3_555 63.11(4) no
Si3a Al4b Si3a 7_555 8_555 23.97(8) no
Si3a Al4b Al3c 7_555 7_555 71.96(7) no
Si3a Al4b Al3c 7_555 8_555 89.98(8) no
Si3a Al4b Co3b 7_555 . 51.14(6) no
Si3a Al4b Al2c 7_555 7_555 76.47(7) no
Si3a Al4b Al2c 7_555 8_555 94.04(8) no
Si3a Al4b Co2a 7_555 7_555 50.45(6) no
Si3a Al4b Al3b 7_555 3_555 164.90(9) no
Si3a Al4b Al6c 7_555 7_555 33.17(9) no
Si3a Al4b Al6c 7_555 8_555 57.08(9) no
Si3a Al4b Al6b 7_555 3_555 133.03(8) no
Si3a Al4b Al3c 8_555 7_555 89.98(8) no
Si3a Al4b Al3c 8_555 8_555 71.96(7) no
Si3a Al4b Co3b 8_555 . 51.14(6) no
Si3a Al4b Al2c 8_555 7_555 94.04(8) no
Si3a Al4b Al2c 8_555 8_555 76.47(7) no
Si3a Al4b Co2a 8_555 7_555 50.45(6) no
Si3a Al4b Al3b 8_555 3_555 164.90(9) no
Si3a Al4b Al6c 8_555 7_555 57.08(9) no
Si3a Al4b Al6c 8_555 8_555 33.17(9) no
Si3a Al4b Al6b 8_555 3_555 133.03(8) no
Al3c Al4b Al3c 7_555 8_555 96.29(6) no
Al3c Al4b Co3b 7_555 . 113.30(6) no
Al3c Al4b Al2c 7_555 7_555 83.04(5) no
Al3c Al4b Al2c 7_555 8_555 165.99(7) no
Al3c Al4b Co2a 7_555 7_555 53.47(4) no
Al3c Al4b Al3b 7_555 3_555 105.11(6) no
Al3c Al4b Al6c 7_555 7_555 52.78(7) no
Al3c Al4b Al6c 7_555 8_555 116.61(8) no
Al3c Al4b Al6b 7_555 3_555 69.28(5) no
Al3c Al4b Co3b 8_555 . 113.30(6) no
Al3c Al4b Al2c 8_555 7_555 165.99(7) no
Al3c Al4b Al2c 8_555 8_555 83.04(5) no
Al3c Al4b Co2a 8_555 7_555 53.47(4) no
Al3c Al4b Al3b 8_555 3_555 105.11(6) no
Al3c Al4b Al6c 8_555 7_555 116.61(8) no
Al3c Al4b Al6c 8_555 8_555 52.78(7) no
Al3c Al4b Al6b 8_555 3_555 69.28(5) no
Co3b Al4b Al2c . 7_555 55.13(4) no
Co3b Al4b Al2c . 8_555 55.13(4) no
Co3b Al4b Co2a . 7_555 99.49(5) no
Co3b Al4b Al3b . 3_555 120.64(6) no
Co3b Al4b Al6c . 7_555 60.52(7) no
Co3b Al4b Al6c . 8_555 60.52(7) no
Co3b Al4b Al6b . 3_555 175.66(7) no
Al2c Al4b Al2c 7_555 8_555 94.22(6) no
Al2c Al4b Co2a 7_555 7_555 117.28(6) no
Al2c Al4b Al3b 7_555 3_555 88.50(6) no
Al2c Al4b Al6c 7_555 7_555 52.30(7) no
Al2c Al4b Al6c 7_555 8_555 115.09(8) no
Al2c Al4b Al6b 7_555 3_555 122.83(6) no
Al2c Al4b Co2a 8_555 7_555 117.28(6) no
Al2c Al4b Al3b 8_555 3_555 88.50(6) no
Al2c Al4b Al6c 8_555 7_555 115.09(8) no
Al2c Al4b Al6c 8_555 8_555 52.30(7) no
Al2c Al4b Al6b 8_555 3_555 122.83(6) no
Co2a Al4b Al3b 7_555 3_555 139.87(6) no
Co2a Al4b Al6c 7_555 7_555 65.15(7) no
Co2a Al4b Al6c 7_555 8_555 65.15(7) no
Co2a Al4b Al6b 7_555 3_555 84.85(5) no
Al3b Al4b Al6c 3_555 7_555 133.48(9) no
Al3b Al4b Al6c 3_555 8_555 133.48(9) no
Al3b Al4b Al6b 3_555 3_555 55.02(4) no
Al6c Al4b Al6c 7_555 8_555 89.94(9) no
Al6c Al4b Al6b 7_555 3_555 121.95(8) no
Al6c Al4b Al6b 8_555 3_555 121.95(8) no
Co1c Al5a Co1c 7_455 8_555 108.87(6) no
Co1c Al5a Co3b 7_455 7_454 125.46(6) no
Co1c Al5a Si3a 7_455 . 123.32(8) no
Co1c Al5a Si3a 7_455 2_555 102.54(8) no
Co1c Al5a Co1a 7_455 . 63.13(4) no
Co1c Al5a Si2a 7_455 . 55.06(4) no
Co1c Al5a Al1c 7_455 . 157.33(7) no
Co1c Al5a Al1c 7_455 2_555 73.66(5) no
Co1c Al5a Si1c 7_455 7_455 50.04(4) no
Co1c Al5a Si1c 7_455 8_555 119.98(6) no
Co1c Al5a Si2c 7_455 7_455 46.36(3) no
Co1c Al5a Si2c 7_455 8_555 112.65(5) no
Co1c Al5a Al1b 7_455 7_455 110.03(6) no
Co1c Al5a Co3b 8_555 7_454 125.46(6) no
Co1c Al5a Si3a 8_555 . 102.54(8) no
Co1c Al5a Si3a 8_555 2_555 123.32(8) no
Co1c Al5a Co1a 8_555 . 63.13(4) no
Co1c Al5a Si2a 8_555 . 55.06(4) no
Co1c Al5a Al1c 8_555 . 73.66(5) no
Co1c Al5a Al1c 8_555 2_555 157.33(7) no
Co1c Al5a Si1c 8_555 7_455 119.98(6) no
Co1c Al5a Si1c 8_555 8_555 50.04(4) no
Co1c Al5a Si2c 8_555 7_455 112.65(5) no
Co1c Al5a Si2c 8_555 8_555 46.36(3) no
Co1c Al5a Al1b 8_555 7_455 110.03(6) no
Co3b Al5a Si3a 7_454 . 52.78(6) no
Co3b Al5a Si3a 7_454 2_555 52.78(6) no
Co3b Al5a Co1a 7_454 . 136.85(6) no
Co3b Al5a Si2a 7_454 . 174.14(7) no
Co3b Al5a Al1c 7_454 . 54.71(4) no
Co3b Al5a Al1c 7_454 2_555 54.71(4) no
Co3b Al5a Si1c 7_454 7_455 99.96(5) no
Co3b Al5a Si1c 7_454 8_555 99.96(5) no
Co3b Al5a Si2c 7_454 7_455 102.16(5) no
Co3b Al5a Si2c 7_454 8_555 102.16(5) no
Co3b Al5a Al1b 7_454 7_455 49.78(4) no
Si3a Al5a Si3a . 2_555 23.56(8) no
Si3a Al5a Co1a . . 165.40(8) no
Si3a Al5a Si2a . . 121.55(8) no
Si3a Al5a Al1c . . 76.36(7) no
Si3a Al5a Al1c . 2_555 93.81(7) no
Si3a Al5a Si1c . 7_455 73.50(7) no
Si3a Al5a Si1c . 8_555 55.21(7) no
Si3a Al5a Si2c . 7_455 144.76(8) no
Si3a Al5a Si2c . 8_555 123.15(8) no
Si3a Al5a Al1b . 7_455 101.36(7) no
Si3a Al5a Co1a 2_555 . 165.40(8) no
Si3a Al5a Si2a 2_555 . 121.55(8) no
Si3a Al5a Al1c 2_555 . 93.81(7) no
Si3a Al5a Al1c 2_555 2_555 76.36(7) no
Si3a Al5a Si1c 2_555 7_455 55.21(7) no
Si3a Al5a Si1c 2_555 8_555 73.50(7) no
Si3a Al5a Si2c 2_555 7_455 123.15(8) no
Si3a Al5a Si2c 2_555 8_555 144.76(8) no
Si3a Al5a Al1b 2_555 7_455 101.36(7) no
Co1a Al5a Si2a . . 49.01(4) no
Co1a Al5a Al1c . . 100.73(5) no
Co1a Al5a Al1c . 2_555 100.73(5) no
Co1a Al5a Si1c . 7_455 110.27(6) no
Co1a Al5a Si1c . 8_555 110.27(6) no
Co1a Al5a Si2c . 7_455 49.74(3) no
Co1a Al5a Si2c . 8_555 49.74(3) no
Co1a Al5a Al1b . 7_455 87.07(5) no
Si2a Al5a Al1c . . 127.58(6) no
Si2a Al5a Al1c . 2_555 127.58(6) no
Si2a Al5a Si1c . 7_455 75.96(5) no
Si2a Al5a Si1c . 8_555 75.96(5) no
Si2a Al5a Si2c . 7_455 82.18(5) no
Si2a Al5a Si2c . 8_555 82.18(5) no
Si2a Al5a Al1b . 7_455 136.08(6) no
Al1c Al5a Al1c . 2_555 95.47(5) no
Al1c Al5a Si1c . 7_455 149.00(7) no
Al1c Al5a Si1c . 8_555 79.53(5) no
Al1c Al5a Si2c . 7_455 111.28(6) no
Al1c Al5a Si2c . 8_555 52.02(4) no
Al1c Al5a Al1b . 7_455 50.51(4) no
Al1c Al5a Si1c 2_555 7_455 79.53(5) no
Al1c Al5a Si1c 2_555 8_555 149.00(7) no
Al1c Al5a Si2c 2_555 7_455 52.02(4) no
Al1c Al5a Si2c 2_555 8_555 111.28(6) no
Al1c Al5a Al1b 2_555 7_455 50.51(4) no
Si1c Al5a Si1c 7_455 8_555 89.15(5) no
Si1c Al5a Si2c 7_455 7_455 89.86(5) no
Si1c Al5a Si2c 7_455 8_555 157.69(6) no
Si1c Al5a Al1b 7_455 7_455 129.74(6) no
Si1c Al5a Si2c 8_555 7_455 157.69(6) no
Si1c Al5a Si2c 8_555 8_555 89.86(5) no
Si1c Al5a Al1b 8_555 7_455 129.74(6) no
Si2c Al5a Si2c 7_455 8_555 82.74(4) no
Si2c Al5a Al1b 7_455 7_455 65.54(4) no
Si2c Al5a Al1b 8_555 7_455 65.54(4) no
Co1c Al5b Co1c 7_555 8_555 108.56(6) no
Co1c Al5b Co3a 7_555 7_554 125.15(6) no
Co1c Al5b Co1b 7_555 . 62.66(4) no
Co1c Al5b Si3b 7_555 . 99.91(8) no
Co1c Al5b Si3b 7_555 2_655 132.95(8) no
Co1c Al5b Si2b 7_555 . 55.04(4) no
Co1c Al5b Al1c 7_555 . 152.83(7) no
Co1c Al5b Al1c 7_555 2_655 73.43(5) no
Co1c Al5b Si1c 7_555 7_555 49.75(4) no
Co1c Al5b Si1c 7_555 8_555 123.41(6) no
Co1c Al5b Si2c 7_555 7_555 45.59(3) no
Co1c Al5b Si2c 7_555 8_555 109.74(5) no
Co1c Al5b Al6c 7_555 . 148.77(8) no
Co1c Al5b Al6c 7_555 2_655 86.00(7) no
Co1c Al5b Co3a 8_555 7_554 125.15(6) no
Co1c Al5b Co1b 8_555 . 62.66(4) no
Co1c Al5b Si3b 8_555 . 132.95(8) no
Co1c Al5b Si3b 8_555 2_655 99.91(8) no
Co1c Al5b Si2b 8_555 . 55.04(4) no
Co1c Al5b Al1c 8_555 . 73.43(5) no
Co1c Al5b Al1c 8_555 2_655 152.83(7) no
Co1c Al5b Si1c 8_555 7_555 123.41(6) no
Co1c Al5b Si1c 8_555 8_555 49.75(4) no
Co1c Al5b Si2c 8_555 7_555 109.74(5) no
Co1c Al5b Si2c 8_555 8_555 45.59(3) no
Co1c Al5b Al6c 8_555 . 86.00(7) no
Co1c Al5b Al6c 8_555 2_655 148.77(8) no
Co3a Al5b Co1b 7_554 . 132.32(6) no
Co3a Al5b Si3b 7_554 . 51.67(6) no
Co3a Al5b Si3b 7_554 2_655 51.67(6) no
Co3a Al5b Si2b 7_554 . 178.46(7) no
Co3a Al5b Al1c 7_554 . 54.10(4) no
Co3a Al5b Al1c 7_554 2_655 54.10(4) no
Co3a Al5b Si1c 7_554 7_555 101.07(6) no
Co3a Al5b Si1c 7_554 8_555 101.07(6) no
Co3a Al5b Si2c 7_554 7_555 100.89(5) no
Co3a Al5b Si2c 7_554 8_555 100.89(5) no
Co3a Al5b Al6c 7_554 . 54.20(7) no
Co3a Al5b Al6c 7_554 2_655 54.20(7) no
Co1b Al5b Si3b . . 161.66(8) no
Co1b Al5b Si3b . 2_655 161.66(8) no
Co1b Al5b Si2b . . 49.21(4) no
Co1b Al5b Al1c . . 97.20(5) no
Co1b Al5b Al1c . 2_655 97.20(5) no
Co1b Al5b Si1c . 7_555 110.48(6) no
Co1b Al5b Si1c . 8_555 110.48(6) no
Co1b Al5b Si2c . 7_555 47.27(3) no
Co1b Al5b Si2c . 8_555 47.27(3) no
Co1b Al5b Al6c . . 145.16(8) no
Co1b Al5b Al6c . 2_655 145.16(8) no
Si3b Al5b Si3b . 2_655 36.55(8) no
Si3b Al5b Si2b . . 126.92(8) no
Si3b Al5b Al1c . . 97.20(8) no
Si3b Al5b Al1c . 2_655 70.82(7) no
Si3b Al5b Si1c . 7_555 54.69(7) no
Si3b Al5b Si1c . 8_555 83.35(7) no
Si3b Al5b Si2c . 7_555 116.93(8) no
Si3b Al5b Si2c . 8_555 148.62(8) no
Si3b Al5b Al6c . . 53.17(9) no
Si3b Al5b Al6c . 2_655 16.94(8) no
Si3b Al5b Si2b 2_655 . 126.92(8) no
Si3b Al5b Al1c 2_655 . 70.82(7) no
Si3b Al5b Al1c 2_655 2_655 97.20(8) no
Si3b Al5b Si1c 2_655 7_555 83.35(7) no
Si3b Al5b Si1c 2_655 8_555 54.69(7) no
Si3b Al5b Si2c 2_655 7_555 148.62(8) no
Si3b Al5b Si2c 2_655 8_555 116.93(8) no
Si3b Al5b Al6c 2_655 . 16.94(8) no
Si3b Al5b Al6c 2_655 2_655 53.17(9) no
Si2b Al5b Al1c . . 126.57(6) no
Si2b Al5b Al1c . 2_655 126.57(6) no
Si2b Al5b Si1c . 7_555 77.92(5) no
Si2b Al5b Si1c . 8_555 77.92(5) no
Si2b Al5b Si2c . 7_555 80.28(5) no
Si2b Al5b Si2c . 8_555 80.28(5) no
Si2b Al5b Al6c . . 124.70(8) no
Si2b Al5b Al6c . 2_655 124.70(8) no
Al1c Al5b Al1c . 2_655 92.69(5) no
Al1c Al5b Si1c . 7_555 151.87(7) no
Al1c Al5b Si1c . 8_555 79.37(5) no
Al1c Al5b Si2c . 7_555 107.54(6) no
Al1c Al5b Si2c . 8_555 51.45(4) no
Al1c Al5b Al6c . . 57.00(7) no
Al1c Al5b Al6c . 2_655 106.23(8) no
Al1c Al5b Si1c 2_655 7_555 79.37(5) no
Al1c Al5b Si1c 2_655 8_555 151.87(7) no
Al1c Al5b Si2c 2_655 7_555 51.45(4) no
Al1c Al5b Si2c 2_655 8_555 107.54(6) no
Al1c Al5b Al6c 2_655 . 106.23(8) no
Al1c Al5b Al6c 2_655 2_655 57.00(7) no
Si1c Al5b Si1c 7_555 8_555 94.95(5) no
Si1c Al5b Si2c 7_555 7_555 88.63(5) no
Si1c Al5b Si2c 7_555 8_555 156.62(6) no
Si1c Al5b Al6c 7_555 . 99.08(8) no
Si1c Al5b Al6c 7_555 2_655 47.02(7) no
Si1c Al5b Si2c 8_555 7_555 156.62(6) no
Si1c Al5b Si2c 8_555 8_555 88.63(5) no
Si1c Al5b Al6c 8_555 . 47.02(7) no
Si1c Al5b Al6c 8_555 2_655 99.08(8) no
Si2c Al5b Si2c 7_555 8_555 79.43(4) no
Si2c Al5b Al6c 7_555 . 154.83(8) no
Si2c Al5b Al6c 7_555 2_655 100.20(8) no
Si2c Al5b Al6c 8_555 . 100.20(8) no
Si2c Al5b Al6c 8_555 2_655 154.83(8) no
Al6c Al5b Al6c . 2_655 69.44(9) no
Si1b Al6b Al2b 3_554 . 144.85(8) no
Si1b Al6b Co3c 3_554 7_555 104.07(6) no
Si1b Al6b Co3c 3_554 8_555 104.07(6) no
Si1b Al6b Si3c 3_554 5_545 85.97(6) no
Si1b Al6b Si3c 3_554 6_545 85.97(6) no
Si1b Al6b Al3b 3_554 . 129.57(7) no
Si1b Al6b Al1b 3_554 . 85.59(6) no
Si1b Al6b Al4c 3_554 7_555 138.61(7) no
Si1b Al6b Al4c 3_554 8_555 138.61(7) no
Si1b Al6b Co2c 3_554 5_545 96.54(6) no
Si1b Al6b Co2c 3_554 6_545 96.54(6) no
Si1b Al6b Al4b 3_554 3_554 73.42(5) no
Si1b Al6b Al5c 3_554 5_545 55.31(5) no
Si1b Al6b Al5c 3_554 6_545 55.31(5) no
Si1b Al6b Al3c 3_554 5_545 51.51(4) no
Si1b Al6b Al3c 3_554 6_545 51.51(4) no
Al2b Al6b Co3c . 7_555 54.51(4) no
Al2b Al6b Co3c . 8_555 54.51(4) no
Al2b Al6b Si3c . 5_545 94.80(6) no
Al2b Al6b Si3c . 6_545 94.80(6) no
Al2b Al6b Al3b . . 85.58(6) no
Al2b Al6b Al1b . . 59.26(5) no
Al2b Al6b Al4c . 7_555 56.63(4) no
Al2b Al6b Al4c . 8_555 56.63(4) no
Al2b Al6b Co2c . 5_545 109.65(6) no
Al2b Al6b Co2c . 6_545 109.65(6) no
Al2b Al6b Al4b . 3_554 141.73(7) no
Al2b Al6b Al5c . 5_545 98.04(6) no
Al2b Al6b Al5c . 6_545 98.04(6) no
Al2b Al6b Al3c . 5_545 143.36(6) no
Al2b Al6b Al3c . 6_545 143.36(6) no
Co3c Al6b Co3c 7_555 8_555 90.14(5) no
Co3c Al6b Si3c 7_555 5_545 48.84(3) no
Co3c Al6b Si3c 7_555 6_545 138.84(6) no
Co3c Al6b Al3b 7_555 . 110.87(6) no
Co3c Al6b Al1b 7_555 . 50.03(4) no
Co3c Al6b Al4c 7_555 7_555 55.19(4) no
Co3c Al6b Al4c 7_555 8_555 110.63(6) no
Co3c Al6b Co2c 7_555 5_545 90.13(5) no
Co3c Al6b Co2c 7_555 6_545 158.67(6) no
Co3c Al6b Al4b 7_555 3_554 134.82(6) no
Co3c Al6b Al5c 7_555 5_545 48.76(3) no
Co3c Al6b Al5c 7_555 6_545 100.74(5) no
Co3c Al6b Al3c 7_555 5_545 93.95(5) no
Co3c Al6b Al3c 7_555 6_545 155.48(6) no
Co3c Al6b Si3c 8_555 5_545 138.84(6) no
Co3c Al6b Si3c 8_555 6_545 48.84(3) no
Co3c Al6b Al3b 8_555 . 110.87(6) no
Co3c Al6b Al1b 8_555 . 50.03(4) no
Co3c Al6b Al4c 8_555 7_555 110.63(6) no
Co3c Al6b Al4c 8_555 8_555 55.19(4) no
Co3c Al6b Co2c 8_555 5_545 158.67(6) no
Co3c Al6b Co2c 8_555 6_545 90.13(5) no
Co3c Al6b Al4b 8_555 3_554 134.82(6) no
Co3c Al6b Al5c 8_555 5_545 100.74(5) no
Co3c Al6b Al5c 8_555 6_545 48.76(3) no
Co3c Al6b Al3c 8_555 5_545 155.48(6) no
Co3c Al6b Al3c 8_555 6_545 93.95(5) no
Si3c Al6b Si3c 5_545 6_545 170.39(7) no
Si3c Al6b Al3b 5_545 . 90.54(5) no
Si3c Al6b Al1b 5_545 . 92.30(6) no
Si3c Al6b Al4c 5_545 7_555 52.99(4) no
Si3c Al6b Al4c 5_545 8_555 134.21(6) no
Si3c Al6b Co2c 5_545 5_545 47.15(3) no
Si3c Al6b Co2c 5_545 6_545 128.90(6) no
Si3c Al6b Al4b 5_545 3_554 86.34(5) no
Si3c Al6b Al5c 5_545 5_545 52.47(4) no
Si3c Al6b Al5c 5_545 6_545 125.52(6) no
Si3c Al6b Al3c 5_545 5_545 48.79(4) no
Si3c Al6b Al3c 5_545 6_545 121.65(6) no
Si3c Al6b Al3b 6_545 . 90.54(5) no
Si3c Al6b Al1b 6_545 . 92.30(6) no
Si3c Al6b Al4c 6_545 7_555 134.21(6) no
Si3c Al6b Al4c 6_545 8_555 52.99(4) no
Si3c Al6b Co2c 6_545 5_545 128.90(6) no
Si3c Al6b Co2c 6_545 6_545 47.15(3) no
Si3c Al6b Al4b 6_545 3_554 86.34(5) no
Si3c Al6b Al5c 6_545 5_545 125.52(6) no
Si3c Al6b Al5c 6_545 6_545 52.47(4) no
Si3c Al6b Al3c 6_545 5_545 121.65(6) no
Si3c Al6b Al3c 6_545 6_545 48.79(4) no
Al3b Al6b Al1b . . 144.84(7) no
Al3b Al6b Al4c . 7_555 55.74(4) no
Al3b Al6b Al4c . 8_555 55.74(4) no
Al3b Al6b Co2c . 5_545 49.65(4) no
Al3b Al6b Co2c . 6_545 49.65(4) no
Al3b Al6b Al4b . 3_554 56.15(5) no
Al3b Al6b Al5c . 5_545 142.96(6) no
Al3b Al6b Al5c . 6_545 142.96(6) no
Al3b Al6b Al3c . 5_545 90.20(5) no
Al3b Al6b Al3c . 6_545 90.20(5) no
Al1b Al6b Al4c . 7_555 99.65(6) no
Al1b Al6b Al4c . 8_555 99.65(6) no
Al1b Al6b Co2c . 5_545 138.80(6) no
Al1b Al6b Co2c . 6_545 138.80(6) no
Al1b Al6b Al4b . 3_554 159.01(7) no
Al1b Al6b Al5c . 5_545 52.60(4) no
Al1b Al6b Al5c . 6_545 52.60(4) no
Al1b Al6b Al3c . 5_545 117.42(6) no
Al1b Al6b Al3c . 6_545 117.42(6) no
Al4c Al6b Al4c 7_555 8_555 81.37(5) no
Al4c Al6b Co2c 7_555 5_545 53.45(3) no
Al4c Al6b Co2c 7_555 6_545 105.08(5) no
Al4c Al6b Al4b 7_555 3_554 96.22(5) no
Al4c Al6b Al5c 7_555 5_545 95.74(5) no
Al4c Al6b Al5c 7_555 6_545 151.47(6) no
Al4c Al6b Al3c 7_555 5_545 91.35(5) no
Al4c Al6b Al3c 7_555 6_545 142.93(6) no
Al4c Al6b Co2c 8_555 5_545 105.08(5) no
Al4c Al6b Co2c 8_555 6_545 53.45(3) no
Al4c Al6b Al4b 8_555 3_554 96.22(5) no
Al4c Al6b Al5c 8_555 5_545 151.47(6) no
Al4c Al6b Al5c 8_555 6_545 95.74(5) no
Al4c Al6b Al3c 8_555 5_545 142.93(6) no
Al4c Al6b Al3c 8_555 6_545 91.35(5) no
Co2c Al6b Co2c 5_545 6_545 82.04(4) no
Co2c Al6b Al4b 5_545 3_554 46.97(3) no
Co2c Al6b Al5c 5_545 5_545 95.42(5) no
Co2c Al6b Al5c 5_545 6_545 151.44(6) no
Co2c Al6b Al3c 5_545 5_545 45.64(3) no
Co2c Al6b Al3c 5_545 6_545 94.61(5) no
Co2c Al6b Al4b 6_545 3_554 46.97(3) no
Co2c Al6b Al5c 6_545 5_545 151.44(6) no
Co2c Al6b Al5c 6_545 6_545 95.42(5) no
Co2c Al6b Al3c 6_545 5_545 94.61(5) no
Co2c Al6b Al3c 6_545 6_545 45.64(3) no
Al4b Al6b Al5c 3_554 5_545 112.29(6) no
Al4b Al6b Al5c 3_554 6_545 112.29(6) no
Al4b Al6b Al3c 3_554 5_545 48.22(4) no
Al4b Al6b Al3c 3_554 6_545 48.22(4) no
Al5c Al6b Al5c 5_545 6_545 73.34(4) no
Al5c Al6b Al3c 5_545 5_545 65.12(4) no
Al5c Al6b Al3c 5_545 6_545 106.78(5) no
Al5c Al6b Al3c 6_545 5_545 106.78(5) no
Al5c Al6b Al3c 6_545 6_545 65.12(4) no
Al3c Al6b Al3c 5_545 6_545 72.86(4) no
Co3a Al1c Co3b 7_554 7_454 112.87(5) no
Co3a Al1c Si2c 7_554 8_555 122.79(6) no
Co3a Al1c Co3c 7_554 1_556 118.92(5) no
Co3a Al1c Al1b 7_554 7_455 143.64(7) no
Co3a Al1c Al1a 7_554 7_555 63.76(5) no
Co3a Al1c Al2c 7_554 . 58.67(4) no
Co3a Al1c Al5b 7_554 . 58.18(4) no
Co3a Al1c Al5a 7_554 . 134.23(6) no
Co3a Al1c Al6c 7_554 . 60.06(7) no
Co3a Al1c Co1c 7_554 8_555 105.94(5) no
Co3a Al1c Si3b 7_554 2_655 46.00(5) no
Co3b Al1c Si2c 7_454 8_555 121.21(6) no
Co3b Al1c Co3c 7_454 1_556 114.48(5) no
Co3b Al1c Al1b 7_454 7_455 60.21(4) no
Co3b Al1c Al1a 7_454 7_555 141.92(6) no
Co3b Al1c Al2c 7_454 . 57.94(4) no
Co3b Al1c Al5b 7_454 . 132.54(6) no
Co3b Al1c Al5a 7_454 . 57.41(4) no
Co3b Al1c Al6c 7_454 . 67.91(8) no
Co3b Al1c Co1c 7_454 8_555 104.47(5) no
Co3b Al1c Si3b 7_454 2_655 85.66(6) no
Si2c Al1c Co3c 8_555 1_556 52.21(3) no
Si2c Al1c Al1b 8_555 7_455 83.16(5) no
Si2c Al1c Al1a 8_555 7_555 83.24(5) no
Si2c Al1c Al2c 8_555 . 178.04(6) no
Si2c Al1c Al5b 8_555 . 71.79(5) no
Si2c Al1c Al5a 8_555 . 70.42(5) no
Si2c Al1c Al6c 8_555 . 125.90(9) no
Si2c Al1c Co1c 8_555 8_555 45.10(3) no
Si2c Al1c Si3b 8_555 2_655 119.85(7) no
Co3c Al1c Al1b 1_556 7_455 54.27(4) no
Co3c Al1c Al1a 1_556 7_555 55.17(4) no
Co3c Al1c Al2c 1_556 . 126.16(6) no
Co3c Al1c Al5b 1_556 . 108.39(5) no
Co3c Al1c Al5a 1_556 . 103.52(5) no
Co3c Al1c Al6c 1_556 . 177.39(9) no
Co3c Al1c Co1c 1_556 8_555 97.27(4) no
Co3c Al1c Si3b 1_556 2_655 159.79(7) no
Al1b Al1c Al1a 7_455 7_555 98.92(6) no
Al1b Al1c Al2c 7_455 . 94.94(6) no
Al1b Al1c Al5b 7_455 . 154.88(7) no
Al1b Al1c Al5a 7_455 . 75.29(5) no
Al1b Al1c Al6c 7_455 . 128.11(9) no
Al1b Al1c Co1c 7_455 8_555 110.33(5) no
Al1b Al1c Si3b 7_455 2_655 145.81(8) no
Al1a Al1c Al2c 7_555 . 96.58(6) no
Al1a Al1c Al5b 7_555 . 80.31(5) no
Al1a Al1c Al5a 7_555 . 153.45(7) no
Al1a Al1c Al6c 7_555 . 123.76(9) no
Al1a Al1c Co1c 7_555 8_555 112.96(5) no
Al1a Al1c Si3b 7_555 2_655 108.11(7) no
Al2c Al1c Al5b . . 110.12(6) no
Al2c Al1c Al5a . . 109.63(6) no
Al2c Al1c Al6c . . 55.77(8) no
Al2c Al1c Co1c . 8_555 136.45(5) no
Al2c Al1c Si3b . 2_655 62.07(6) no
Al5b Al1c Al5a . . 94.11(5) no
Al5b Al1c Al6c . . 69.00(8) no
Al5b Al1c Co1c . 8_555 49.42(4) no
Al5b Al1c Si3b . 2_655 53.79(6) no
Al5a Al1c Al6c . . 76.76(8) no
Al5a Al1c Co1c . 8_555 49.01(3) no
Al5a Al1c Si3b . 2_655 88.48(7) no
Al6c Al1c Co1c . 8_555 80.93(8) no
Al6c Al1c Si3b . 2_655 17.97(8) no
Co1c Al1c Si3b 8_555 2_655 78.21(6) no
Co3b Al2c Co3a 7_454 7_554 106.31(5) no
Co3b Al2c Co2c 7_454 . 117.39(5) no
Co3b Al2c Si1c 7_454 3_565 128.28(6) no
Co3b Al2c Co1c 7_454 3_565 106.59(5) no
Co3b Al2c Al6c 7_454 . 70.93(8) no
Co3b Al2c Si2b 7_454 5_455 53.01(4) no
Co3b Al2c Si2a 7_454 5_555 128.14(6) no
Co3b Al2c Al4b 7_454 7_454 62.19(4) no
Co3b Al2c Al1c 7_454 . 55.12(4) no
Co3b Al2c Al4a 7_454 7_554 135.49(6) no
Co3b Al2c Si3b 7_454 2_655 86.58(6) no
Co3a Al2c Co2c 7_554 . 116.89(5) no
Co3a Al2c Si1c 7_554 3_565 123.73(6) no
Co3a Al2c Co1c 7_554 3_565 105.46(5) no
Co3a Al2c Al6c 7_554 . 62.37(8) no
Co3a Al2c Si2b 7_554 5_455 128.35(6) no
Co3a Al2c Si2a 7_554 5_555 52.05(4) no
Co3a Al2c Al4b 7_554 7_454 134.16(6) no
Co3a Al2c Al1c 7_554 . 54.48(4) no
Co3a Al2c Al4a 7_554 7_554 60.55(4) no
Co3a Al2c Si3b 7_554 2_655 47.10(6) no
Co2c Al2c Si1c . 3_565 51.88(4) no
Co2c Al2c Co1c . 3_565 103.06(5) no
Co2c Al2c Al6c . . 90.91(8) no
Co2c Al2c Si2b . 5_455 114.25(6) no
Co2c Al2c Si2a . 5_555 114.12(6) no
Co2c Al2c Al4b . 7_454 55.21(4) no
Co2c Al2c Al1c . . 155.53(6) no
Co2c Al2c Al4a . 7_554 56.34(4) no
Co2c Al2c Si3b . 2_655 91.34(6) no
Si1c Al2c Co1c 3_565 3_565 51.21(4) no
Si1c Al2c Al6c 3_565 . 142.13(9) no
Si1c Al2c Si2b 3_565 5_455 83.57(5) no
Si1c Al2c Si2a 3_565 5_555 80.86(5) no
Si1c Al2c Al4b 3_565 7_454 88.35(5) no
Si1c Al2c Al1c 3_565 . 152.49(6) no
Si1c Al2c Al4a 3_565 7_554 85.04(5) no
Si1c Al2c Si3b 3_565 2_655 136.38(7) no
Co1c Al2c Al6c 3_565 . 164.94(9) no
Co1c Al2c Si2b 3_565 5_455 55.17(4) no
Co1c Al2c Si2a 3_565 5_555 54.81(4) no
Co1c Al2c Al4b 3_565 7_454 120.37(6) no
Co1c Al2c Al1c 3_565 . 101.40(5) no
Co1c Al2c Al4a 3_565 7_554 117.84(6) no
Co1c Al2c Si3b 3_565 2_655 152.50(7) no
Al6c Al2c Si2b . 5_455 123.92(9) no
Al6c Al2c Si2a . 5_555 114.34(9) no
Al6c Al2c Al4b . 7_454 72.30(9) no
Al6c Al2c Al1c . . 64.67(8) no
Al6c Al2c Al4a . 7_554 65.49(8) no
Al6c Al2c Si3b . 2_655 17.93(9) no
Si2b Al2c Si2a 5_455 5_555 100.15(6) no
Si2b Al2c Al4b 5_455 7_454 82.40(5) no
Si2b Al2c Al1c 5_455 . 80.87(5) no
Si2b Al2c Al4a 5_455 7_554 168.46(7) no
Si2b Al2c Si3b 5_455 2_655 138.40(7) no
Si2a Al2c Al4b 5_555 7_454 168.51(7) no
Si2a Al2c Al1c 5_555 . 79.73(5) no
Si2a Al2c Al4a 5_555 7_554 79.80(5) no
Si2a Al2c Si3b 5_555 2_655 97.99(7) no
Al4b Al2c Al1c 7_454 . 111.75(6) no
Al4b Al2c Al4a 7_454 7_554 95.44(6) no
Al4b Al2c Si3b 7_454 2_655 87.09(7) no
Al1c Al2c Al4a . 7_554 110.33(6) no
Al1c Al2c Si3b . 2_655 66.00(6) no
Al4a Al2c Si3b 7_554 2_655 52.37(6) no
Co2a Al3c Co2b . . 111.74(6) no
Co2a Al3c Co2c . . 121.39(6) no
Co2a Al3c Si3c . . 137.68(6) no
Co2a Al3c Al6c . . 78.24(8) no
Co2a Al3c Si1b . 7_454 52.59(4) no
Co2a Al3c Al4b . 7_454 65.06(5) no
Co2a Al3c Si1a . 7_554 131.17(6) no
Co2a Al3c Al4a . 7_554 142.91(6) no
Co2a Al3c Al4c . 8_555 57.39(4) no
Co2a Al3c Si3b . 2_655 92.67(7) no
Co2a Al3c Si3a . . 46.95(5) no
Co2a Al3c Al6b . 5_455 86.25(5) no
Co2b Al3c Co2c . . 118.48(6) no
Co2b Al3c Si3c . . 102.67(5) no
Co2b Al3c Al6c . . 68.45(8) no

loop_
_geom_bond_atom_site_label_1
_geom_bond_atom_site_label_2
_geom_bond_site_symmetry_2
_geom_bond_distance
_geom_bond_publ_flag
Co1a Si1a . 2.224(2) yes
Co1a Si2a . 2.255(2) yes
Co1a Si2c 7_455 2.4600(10) yes
Co1a Si2c 8_555 2.4600(10) yes
Co1a Al5c 7_455 2.5030(10) yes
Co1a Al5c 8_555 2.5030(10) yes
Co1a Al2b 7_455 2.514(2) yes
Co1a Al5a . 2.708(2) yes
Co1a Co1c 7_455 2.7217(8) yes
Co1a Co1c 8_555 2.7217(8) yes
Co1a Al1a 3_555 3.032(2) yes
Co1b Si1b . 2.214(2) yes
Co1b Si2b . 2.255(2) yes
Co1b Si2c 7_555 2.3700(10) yes
Co1b Si2c 8_555 2.3700(10) yes
Co1b Al5c 7_555 2.4610(10) yes
Co1b Al5c 8_555 2.4610(10) yes
Co1b Al2a 7_555 2.676(2) yes
Co1b Al5b . 2.686(2) yes
Co1b Co1c 7_555 2.6992(7) yes
Co1b Co1c 8_555 2.6992(7) yes
Co2a Si1b 7_454 2.258(2) yes
Co2a Si3a . 2.282(3) yes
Co2a Si3a 2_555 2.282(3) yes
Co2a Al3c . 2.4390(10) yes
Co2a Al3c 2_555 2.4390(10) yes
Co2a Al3a . 2.461(2) yes
Co2a Al2a . 2.528(2) yes
Co2a Al4c 7_455 2.5350(10) yes
Co2a Al4c 8_555 2.5350(10) yes
Co2a Al4b 7_454 2.752(2) yes
Co2b Si3b . 2.297(3) yes
Co2b Si3b 2_655 2.297(3) yes
Co2b Si1a 7_554 2.302(2) yes
Co2b Al3c . 2.4470(10) yes
Co2b Al3c 2_655 2.4470(10) yes
Co2b Al4c 7_555 2.4890(10) yes
Co2b Al4c 8_555 2.4890(10) yes
Co2b Al3b . 2.524(2) yes
Co2b Al2b . 2.658(2) yes
Co2b Al4a 7_554 2.678(2) yes
Co2b Al6c . 2.855(4) yes
Co2b Al6c 2_655 2.855(4) yes
Co3a Si2a 3_555 2.275(2) yes
Co3a Si3b 7_455 2.289(3) yes
Co3a Si3b 8_555 2.289(3) yes
Co3a Al1c 7_455 2.4170(10) yes
Co3a Al1c 8_555 2.4170(10) yes
Co3a Al5b 7_455 2.535(2) yes
Co3a Al2c 7_455 2.5360(10) yes
Co3a Al2c 8_555 2.5360(10) yes
Co3a Al4a . 2.666(2) yes
Co3a Al6c 7_455 2.670(4) yes
Co3a Al6c 8_555 2.670(4) yes
Co3a Al1a 1_556 2.709(2) yes
Co3b Si3a 7_555 2.292(3) yes
Co3b Si3a 8_555 2.292(3) yes
Co3b Si2b 3_555 2.296(2) yes
Co3b Al1c 7_555 2.4340(10) yes
Co3b Al1c 8_555 2.4340(10) yes
Co3b Al5a 7_555 2.513(2) yes
Co3b Al2c 7_555 2.5150(10) yes
Co3b Al2c 8_555 2.5150(10) yes
Co3b Al1b 1_556 2.545(2) yes
Co3b Al4b . 2.711(2) yes
Co3b Al6c 7_555 2.979(3) yes
Co3b Al6c 8_555 2.979(3) yes
Co1c Si1c . 2.2530(10) yes
Co1c Si2c . 2.2600(10) yes
Co1c Si2a 7_554 2.4172(9) yes
Co1c Si2b 7_454 2.4230(9) yes
Co1c Al5a 7_554 2.4780(10) yes
Co1c Al5b 7_454 2.4960(10) yes
Co1c Al2c 3_564 2.6070(10) yes
Co1c Al5c . 2.6860(10) yes
Co1c Al1c 8_554 3.1500(10) yes
Co2c Si1c 3_565 2.2760(10) yes
Co2c Si3c . 2.3250(10) yes
Co2c Al3b 5_455 2.4420(10) yes
Co2c Al3a 5_555 2.4491(9) yes
Co2c Al4b 7_454 2.4680(10) yes
Co2c Al3c . 2.4840(10) yes
Co2c Al4a 7_554 2.5230(10) yes
Co2c Al2c . 2.5980(10) yes
Co2c Al4c 3_565 2.6990(10) yes
Co2c Al6b 5_455 3.0110(10) yes
Co3c Si2c 8_554 2.2920(10) yes
Co3c Si3c 3_564 2.2940(10) yes
Co3c Al1b 7_454 2.3980(10) yes
Co3c Al1a 7_554 2.4650(10) yes
Co3c Al2b 7_454 2.5300(10) yes
Co3c Al5c 3_564 2.5340(10) yes
Co3c Al2a 7_554 2.5410(10) yes
Co3c Al1c 1_554 2.6290(10) yes
Co3c Al4c . 2.6760(10) yes
Co3c Al6b 7_454 2.7720(10) yes
Al1a Si2a 3_554 2.573(2) yes
Al1a Al1c 7_454 2.693(2) yes
Al1a Al1c 8_554 2.693(2) yes
Al1a Al2a . 2.704(2) yes
Al1a Al5c 5_445 2.765(2) yes
Al1a Al5c 6_545 2.765(2) yes
Al1a Si3c 5_445 3.144(2) yes
Al1a Si3c 6_545 3.144(2) yes
Al1b Si2b 3_554 2.541(2) yes
Al1b Al1c 7_554 2.629(2) yes
Al1b Al1c 8_554 2.629(2) yes
Al1b Al5c 5_545 2.751(2) yes
Al1b Al5c 6_545 2.751(2) yes
Al1b Al2b . 2.795(2) yes
Al1b Al6b . 2.894(3) yes
Al1b Al5a 7_554 3.295(2) yes
Al2a Si1b 7_454 2.591(2) yes
Al2a Si2c . 2.674(2) yes
Al2a Si2c 2_555 2.674(2) yes
Al2a Al4c 7_455 2.743(2) yes
Al2a Al4c 8_555 2.743(2) yes
Al2a Si3c 5_445 3.038(2) yes
Al2a Si3c 6_545 3.038(2) yes
Al2b Si1a 7_554 2.549(2) yes
Al2b Si2c . 2.5820(10) yes
Al2b Si2c 2_655 2.5820(10) yes
Al2b Al4c 7_555 2.732(2) yes
Al2b Al4c 8_555 2.732(2) yes
Al2b Al6b . 2.753(2) yes
Al3a Si3a . 2.552(3) yes
Al3a Si3a 2_555 2.552(3) yes
Al3a Si1c 7_455 2.693(2) yes
Al3a Si1c 8_555 2.693(2) yes
Al3a Al4c 7_455 2.695(2) yes
Al3a Al4c 8_555 2.695(2) yes
Al3a Al4a 3_554 2.725(2) yes
Al3a Si3c 5_445 2.840(2) yes
Al3a Si3c 6_545 2.840(2) yes
Al3b Si3b . 2.545(3) yes
Al3b Si3b 2_655 2.545(3) yes
Al3b Si1c 7_555 2.5990(10) yes
Al3b Si1c 8_555 2.5990(10) yes
Al3b Al4c 7_555 2.706(2) yes
Al3b Al4c 8_555 2.706(2) yes
Al3b Al6b . 2.786(2) yes
Al3b Al6c . 3.180(4) yes
Al3b Al6c 2_655 3.180(4) yes
Al4a Si3b 7_455 2.577(3) yes
Al4a Si3b 8_555 2.577(3) yes
Al4a Al2c 7_455 2.740(2) yes
Al4a Al2c 8_555 2.740(2) yes
Al4a Al3c 7_455 2.748(2) yes
Al4a Al3c 8_555 2.748(2) yes
Al4a Al6c 7_455 2.900(3) yes
Al4a Al6c 8_555 2.900(3) yes
Al4a Si3c 7_455 3.262(2) yes
Al4a Si3c 8_555 3.262(2) yes
Al4b Si3a 7_555 2.594(3) yes
Al4b Si3a 8_555 2.594(3) yes
Al4b Al3c 7_555 2.666(2) yes
Al4b Al3c 8_555 2.666(2) yes
Al4b Al2c 7_555 2.724(2) yes
Al4b Al2c 8_555 2.724(2) yes
Al4b Al6c 7_555 3.152(3) yes
Al4b Al6c 8_555 3.152(3) yes
Al4b Al6b 3_555 3.171(2) yes
Al5a Si3a . 2.639(3) yes
Al5a Si3a 2_555 2.639(3) yes
Al5a Si2a . 2.730(2) yes
Al5a Al1c . 2.763(2) yes
Al5a Al1c 2_555 2.763(2) yes
Al5a Si1c 7_455 2.803(2) yes
Al5a Si1c 8_555 2.803(2) yes
Al5a Si2c 7_455 3.085(2) yes
Al5a Si2c 8_555 3.085(2) yes
Al5b Si3b . 2.706(3) yes
Al5b Si3b 2_655 2.706(3) yes
Al5b Si2b . 2.728(2) yes
Al5b Al1c . 2.760(2) yes
Al5b Al1c 2_655 2.760(2) yes
Al5b Si1c 7_555 2.815(2) yes
Al5b Si1c 8_555 2.815(2) yes
Al5b Si2c 7_555 3.135(2) yes
Al5b Si2c 8_555 3.135(2) yes
Al5b Al6c . 3.186(4) yes
Al5b Al6c 2_655 3.186(4) yes
Al6b Si1b 3_554 2.451(2) yes
Al6b Si3c 5_545 2.7771(9) yes
Al6b Si3c 6_545 2.7771(9) yes
Al6b Al4c 7_555 2.990(2) yes
Al6b Al4c 8_555 2.990(2) yes
Al6b Al5c 5_545 3.269(2) yes
Al6b Al5c 6_545 3.269(2) yes
Al6b Al3c 5_545 3.344(2) yes
Al6b Al3c 6_545 3.344(2) yes
Al1c Si2c 8_555 2.5810(10) yes
Al1c Al2c . 2.730(2) yes
Al1c Al6c . 2.862(4) yes
Al1c Si3b 2_655 3.168(3) yes
Al2c Si1c 3_565 2.6060(10) yes
Al2c Al6c . 2.618(3) yes
Al2c Si2b 5_455 2.626(2) yes
Al2c Si2a 5_555 2.645(2) yes
Al2c Si3b 2_655 3.064(3) yes
Al3c Si3c . 2.5800(10) yes
Al3c Al6c . 2.622(4) yes
Al3c Si1b 7_454 2.643(2) yes
Al3c Si1a 7_554 2.667(2) yes
Al3c Al4c 8_555 2.799(2) yes
Al3c Si3b 2_655 2.915(3) yes
Al3c Si3a . 3.091(3) yes
Al4c Si3c 3_564 2.5800(10) yes
Al4c Al6c 8_554 3.178(4) yes
Al4c Si3b 7_454 3.215(3) yes
Al5c Si2c . 2.7070(10) yes
Al5c Si3c . 2.709(2) yes
Al5c Si1b 7_454 2.752(2) yes
Al5c Si1a 7_554 2.843(2) yes
Al5c Si2b 7_454 3.036(2) yes
Al5c Si2a 7_554 3.150(2) yes
Al6c Si3b 2_655 0.989(4) yes
Al6c Si3a . 1.725(4) yes
Al6c Si1c 8_555 2.418(3) yes
Al6c Si3b . 2.671(4) yes
Al6c Si3a 2_555 2.789(4) yes
Si1a Si3c 7_455 2.4820(10) yes
Si1a Si3c 8_555 2.4820(10) yes
Si1c Si3a 8_554 2.526(3) yes
Si1c Si3b 7_454 2.538(3) yes
Si3a Si3a 2_555 1.078(3) yes
Si3a Si3b 2_655 2.658(4) yes
Si3b Si3b 2_655 1.697(4) yes
Si3c Si3c 2_655 2.5490(10) yes
